data_4345626
loop_
_publ_author_name
'Gupta, Sandeep K.'
'Langley, Stuart K.'
'Sharma, Kamna'
'Murray, Keith S.'
'Murugavel, Ramaswamy'

_publ_section_title
;
 Pentanuclear Lanthanide Mono-organophosphates: Synthesis, Structure, and
 Magnetism.
;
_journal_issue 7
_journal_name_full 'Inorganic chemistry'
_journal_page_first 3946
_journal_page_last 3960
_journal_paper_doi 10.1021/acs.inorgchem.6b03014
_journal_volume 56
_journal_year 2017
_chemical_formula_moiety 'C85 H155 Ho5 N4 O48 P6'
_chemical_formula_sum 'C85 H155 Ho5 N4 O48 P6'
_chemical_formula_weight 3011.59
_space_group_crystal_system triclinic
_space_group_IT_number 2
_space_group_name_Hall '-P 1'
_space_group_name_H-M_alt 'P -1'
_symmetry_space_group_name_Hall '-P 1'
_symmetry_space_group_name_H-M 'P -1'
_atom_sites_solution_hydrogens mixed
_audit_creation_method SHELXL-2014/7
_cell_angle_alpha 93.585(4)
_cell_angle_beta 99.456(3)
_cell_angle_gamma 106.490(3)
_cell_formula_units_Z 2
_cell_length_a 15.264(4)
_cell_length_b 15.993(4)
_cell_length_c 26.040(6)
_cell_measurement_reflns_used 12878
_cell_measurement_temperature 150(2)
_cell_measurement_theta_max 31.5
_cell_measurement_theta_min 2.2
_cell_volume 5972(3)
_computing_cell_refinement
;
CrystalClear-SM Expert 2.0 r3 (Rigaku, 2009)
;
_computing_data_collection
;
CrystalClear-SM Expert 2.0 r3 (Rigaku, 2009)
;
_computing_data_reduction
;
CrystalClear-SM Expert 2.0 r3 (Rigaku, 2009)
;
_computing_molecular_graphics 'CrystalStructure 4.0 (Rigaku, 2010)'
_computing_publication_material 'CrystalStructure 4.0'
_computing_structure_refinement 'SHELXL-2014/7 (Sheldrick, 2014)'
_computing_structure_solution 'SHELXS-97 (Sheldrick, 1990)'
_diffrn_ambient_temperature 150(2)
_diffrn_detector_area_resol_mean 28.5714
_diffrn_measured_fraction_theta_full 0.982
_diffrn_measured_fraction_theta_max 0.982
_diffrn_measurement_device_type
;
Rigaku Saturn724+ (2x2 bin mode)
;
_diffrn_measurement_method 'profile data from \w-scans'
_diffrn_radiation_type MoK\a
_diffrn_radiation_wavelength 0.71075
_diffrn_reflns_av_R_equivalents 0.0396
_diffrn_reflns_av_unetI/netI 0.0501
_diffrn_reflns_Laue_measured_fraction_full 0.982
_diffrn_reflns_Laue_measured_fraction_max 0.982
_diffrn_reflns_limit_h_max 15
_diffrn_reflns_limit_h_min -18
_diffrn_reflns_limit_k_max 18
_diffrn_reflns_limit_k_min -18
_diffrn_reflns_limit_l_max 30
_diffrn_reflns_limit_l_min -26
_diffrn_reflns_number 44551
_diffrn_reflns_point_group_measured_fraction_full 0.982
_diffrn_reflns_point_group_measured_fraction_max 0.982
_diffrn_reflns_theta_full 24.999
_diffrn_reflns_theta_max 24.999
_diffrn_reflns_theta_min 2.475
_diffrn_source 'fine-focus sealed tube'
_exptl_absorpt_coefficient_mu 3.438
_exptl_absorpt_correction_T_max 0.758
_exptl_absorpt_correction_T_min 0.559
_exptl_absorpt_correction_type numerical
_exptl_absorpt_process_details 'REQAB (Rigaku, 1998)'
_exptl_crystal_colour 'pale pink'
_exptl_crystal_density_diffrn 1.675
_exptl_crystal_description block
_exptl_crystal_F_000 3004
_exptl_crystal_size_max 0.130
_exptl_crystal_size_mid 0.120
_exptl_crystal_size_min 0.070
_refine_diff_density_max 1.627
_refine_diff_density_min -2.108
_refine_diff_density_rms 0.136
_refine_ls_extinction_method none
_refine_ls_goodness_of_fit_ref 1.115
_refine_ls_hydrogen_treatment mixed
_refine_ls_matrix_type full
_refine_ls_number_parameters 1432
_refine_ls_number_reflns 20667
_refine_ls_number_restraints 32
_refine_ls_restrained_S_all 1.116
_refine_ls_R_factor_all 0.0430
_refine_ls_R_factor_gt 0.0412
_refine_ls_shift/su_max 0.003
_refine_ls_shift/su_mean 0.000
_refine_ls_structure_factor_coef Fsqd
_refine_ls_weighting_details 'w=1/[\s^2^(Fo^2^)+(0.0368P)^2^+16.5379P] where P=(Fo^2^+2Fc^2^)/3'
_refine_ls_weighting_scheme calc
_refine_ls_wR_factor_gt 0.0984
_refine_ls_wR_factor_ref 0.1004
_reflns_Friedel_coverage 0.000
_reflns_number_gt 19659
_reflns_number_total 20667
_reflns_threshold_expression 'I > 2\s(I)'
_cod_data_source_file ic6b03014_si_002.cif
_cod_data_source_block 6_SKG586
_cod_depositor_comments
;
The following automatic conversions were performed:

'_exptl_absorpt_correction_type' value 'Numerical' changed to
'numerical' according to
/home/data/users/saulius/crontab/automatic-downloads/current/ACS/lib/dictionaries/cif_core.dic
dictionary named 'cif_core.dic' version 2.4.2 from 2011-04-26.

Automatic conversion script
Id: cif_fix_values 4973 2017-02-22 13:04:09Z antanas 
;
_cod_database_code 4345626
_shelx_shelxl_version_number 2014/7
_shelx_space_group_comment
;
The symmetry employed for this shelxl refinement is uniquely defined
by the following loop, which should always be used as a source of
symmetry information in preference to the above space-group names.
They are only intended as comments.
;
_shelx_estimated_absorpt_t_min 0.663
_shelx_estimated_absorpt_t_max 0.795

loop_
_space_group_symop_operation_xyz
'x, y, z'
'-x, -y, -z'

loop_
_atom_site_label
_atom_site_type_symbol
_atom_site_fract_x
_atom_site_fract_y
_atom_site_fract_z
_atom_site_U_iso_or_equiv
_atom_site_adp_type
_atom_site_occupancy
_atom_site_site_symmetry_order
_atom_site_calc_flag
_atom_site_refinement_flags_posn
_atom_site_refinement_flags_adp
_atom_site_refinement_flags_occupancy
_atom_site_disorder_assembly
_atom_site_disorder_group
Ho1 Ho 0.08377(2) 0.12163(2) 0.69595(2) 0.02313(7) Uani 1 1 d . . . . .
Ho3 Ho 0.32653(2) 0.19156(2) 0.78869(2) 0.02126(6) Uani 1 1 d D . . . .
Ho2 Ho 0.17015(2) 0.34324(2) 0.77934(2) 0.02133(6) Uani 1 1 d D . . . .
Ho4 Ho 0.35624(2) 0.35762(2) 0.61292(2) 0.02582(7) Uani 1 1 d . . . . .
Ho5 Ho 0.06229(2) 0.08870(2) 0.89624(2) 0.02404(7) Uani 1 1 d D . . . .
P4 P 0.15399(10) 0.00065(9) 0.79197(5) 0.0246(3) Uani 1 1 d . . . . .
P6 P -0.03360(9) 0.18868(10) 0.78514(6) 0.0257(3) Uani 1 1 d . . . . .
P5 P 0.25617(9) 0.28201(9) 0.89681(5) 0.0228(3) Uani 1 1 d . . . . .
P1 P 0.14825(9) 0.35587(9) 0.66280(5) 0.0239(3) Uani 1 1 d . . . . .
P3 P 0.41134(9) 0.36830(9) 0.75289(5) 0.0230(3) Uani 1 1 d . . . . .
P2 P 0.25190(10) 0.13891(9) 0.64198(5) 0.0246(3) Uani 1 1 d . . . . .
O13 O 0.1537(3) -0.1000(2) 0.78992(15) 0.0287(9) Uani 1 1 d . . . . .
O16 O 0.1036(3) 0.0174(2) 0.83549(15) 0.0303(9) Uani 1 1 d . . . . .
O14 O 0.1044(3) 0.0086(2) 0.73801(15) 0.0286(8) Uani 1 1 d . . . . .
O15 O 0.2547(3) 0.0561(2) 0.80326(16) 0.0309(9) Uani 1 1 d . . . . .
O21 O -0.1400(3) 0.1912(3) 0.78106(16) 0.0347(10) Uani 1 1 d . . . . .
O23 O 0.0230(2) 0.2837(2) 0.78701(15) 0.0281(8) Uani 1 1 d . . . . .
O24 O -0.0316(2) 0.1337(3) 0.73617(15) 0.0301(9) Uani 1 1 d . . . . .
O22 O -0.0094(2) 0.1491(2) 0.83514(15) 0.0279(8) Uani 1 1 d . . . . .
O17 O 0.3212(3) 0.3376(2) 0.95011(14) 0.0283(9) Uani 1 1 d . . . . .
O20 O 0.2211(2) 0.3466(2) 0.86547(14) 0.0258(8) Uani 1 1 d . . . . .
O19 O 0.3205(2) 0.2447(2) 0.87017(14) 0.0266(8) Uani 1 1 d . . . . .
O18 O 0.1781(3) 0.2103(2) 0.91155(14) 0.0275(8) Uani 1 1 d . . . . .
O1 O 0.0594(3) 0.3673(2) 0.62471(15) 0.0278(8) Uani 1 1 d . . . . .
O4 O 0.2161(3) 0.3534(2) 0.62766(15) 0.0295(9) Uani 1 1 d . . . . .
O3 O 0.1165(2) 0.2705(2) 0.68734(14) 0.0244(8) Uani 1 1 d . . . . .
O2 O 0.1814(3) 0.4294(2) 0.70789(15) 0.0283(8) Uani 1 1 d . . . . .
O10 O 0.4484(2) 0.2904(2) 0.76093(15) 0.0265(8) Uani 1 1 d . . . . .
O12 O 0.4042(3) 0.3953(2) 0.69851(14) 0.0258(8) Uani 1 1 d . . . . .
O9 O 0.4860(2) 0.4462(2) 0.79220(14) 0.0242(8) Uani 1 1 d . . . . .
O11 O 0.3189(2) 0.3443(2) 0.77197(13) 0.0229(8) Uani 1 1 d . . . . .
O5 O 0.3065(3) 0.0664(2) 0.64042(15) 0.0308(9) Uani 1 1 d . . . . .
O8 O 0.2991(3) 0.2118(2) 0.61369(14) 0.0284(9) Uani 1 1 d . . . . .
O6 O 0.1483(3) 0.0962(2) 0.61841(14) 0.0277(8) Uani 1 1 d . . . . .
O7 O 0.2580(2) 0.1625(2) 0.70031(13) 0.0237(8) Uani 1 1 d . . . . .
O25 O 0.1700(2) 0.1980(2) 0.77743(14) 0.0205(8) Uani 1 1 d . . . . .
O32 O 0.4168(3) 0.3942(4) 0.53242(18) 0.0531(13) Uani 1 1 d . . . . .
O33 O 0.2666(3) 0.3362(3) 0.52337(17) 0.0437(11) Uani 1 1 d . . . . .
O34 O 0.3279(4) 0.3762(4) 0.4544(2) 0.0768(18) Uani 1 1 d . . . . .
O30 O 0.0421(3) -0.0404(3) 0.94279(17) 0.0374(10) Uani 1 1 d . . . . .
O29 O 0.1808(3) 0.0484(3) 0.95718(18) 0.0457(11) Uani 1 1 d . . . . .
O31 O 0.1499(3) -0.0693(3) 0.9976(2) 0.0525(12) Uani 1 1 d . . . . .
O26 O -0.0494(3) -0.0032(3) 0.64920(17) 0.0391(10) Uani 1 1 d . . . . .
O27 O -0.0384(3) 0.1236(3) 0.62064(16) 0.0377(10) Uani 1 1 d . . . . .
O28 O -0.1692(3) 0.0166(3) 0.59725(19) 0.0526(13) Uani 1 1 d . . . . .
O36 O 0.4593(3) 0.1928(3) 0.85582(16) 0.0370(10) Uani 1 1 d D . . . .
O35 O 0.4119(3) 0.1033(3) 0.74904(16) 0.0358(10) Uani 1 1 d D . . . .
O37 O 0.1371(3) 0.4694(3) 0.80747(17) 0.0381(10) Uani 1 1 d D . . . .
O38 O -0.1007(3) 0.0149(3) 0.88497(18) 0.0387(10) Uani 1 1 d D . . . .
O39 O 0.0222(3) 0.1464(3) 0.97101(18) 0.0461(12) Uani 1 1 d D . . . .
O41 O 0.4996(3) 0.3332(3) 0.61829(16) 0.0391(10) Uani 1 1 d . . . . .
H41A H 0.5109 0.3074 0.6461 0.059 Uiso 1 1 d R U . . .
H41B H 0.5428 0.3833 0.6205 0.059 Uiso 1 1 d R U . . .
O40 O 0.3859(3) 0.5072(3) 0.61502(17) 0.0407(10) Uani 1 1 d . . . . .
H40A H 0.3461 0.5238 0.6305 0.061 Uiso 1 1 d R U . . .
H40B H 0.3805 0.5212 0.5830 0.061 Uiso 1 1 d R U . . .
O48 O 0.3249(4) 0.5760(3) 0.6933(2) 0.0569(13) Uani 1 1 d G . . . .
H48D H 0.3627 0.5715 0.6724 0.085 Uiso 1 1 d G U . . .
H48E H 0.2915 0.5238 0.6975 0.085 Uiso 1 1 d G U . . .
O45 O 0.1129(6) 0.5816(4) 0.7446(2) 0.089(2) Uani 1 1 d . . . . .
H45 H 0.1002 0.5580 0.7135 0.133 Uiso 1 1 calc R U . . .
O44 O 0.6081(4) 0.3504(4) 0.5454(2) 0.0691(17) Uani 1 1 d . . . . .
H44 H 0.5734 0.3529 0.5670 0.104 Uiso 1 1 calc R U . . .
O47 O 0.5284(4) 0.3811(4) 0.4471(2) 0.0620(15) Uani 1 1 d G . . . .
H47G H 0.4752 0.3827 0.4544 0.093 Uiso 1 1 d G U . . .
H47H H 0.5211 0.3318 0.4284 0.093 Uiso 1 1 d G U . . .
O43 O 0.2684(5) 0.1603(5) 0.3904(3) 0.093(2) Uani 1 1 d . . . . .
H43B H 0.2357 0.1095 0.3934 0.140 Uiso 1 1 calc R U . . .
O42 O 0.4543(6) 0.2346(5) 0.3853(4) 0.114(3) Uani 1 1 d . . . . .
H42 H 0.4065 0.2035 0.3946 0.171 Uiso 1 1 calc R U . . .
O46A O 0.5863(9) 0.2906(9) 0.7069(4) 0.055(4) Uani 0.58(2) 1 d . . P A 1
H46A H 0.5283 0.2730 0.7043 0.083 Uiso 0.58(2) 1 calc R U P A 1
N1 N 0.3361(4) 0.3693(4) 0.5017(2) 0.0434(13) Uani 1 1 d . . . . .
N2 N 0.1256(4) -0.0221(4) 0.9667(2) 0.0380(12) Uani 1 1 d . . . . .
N3 N -0.0879(3) 0.0451(3) 0.6219(2) 0.0372(12) Uani 1 1 d . . . . .
N4 N 0.0725(3) 0.1191(3) 0.52036(19) 0.0349(12) Uani 1 1 d . . . . .
H4A H 0.0951 0.1092 0.5571 0.042 Uiso 1 1 calc R U . . .
C37 C 0.1420(4) -0.1527(4) 0.8309(2) 0.0334(13) Uani 1 1 d . . . . .
C38 C 0.2195(6) -0.1503(4) 0.8677(3) 0.0521(19) Uani 1 1 d . . . . .
C39 C 0.2071(8) -0.2073(5) 0.9057(3) 0.074(3) Uani 1 1 d . . . . .
H39A H 0.2590 -0.2077 0.9312 0.089 Uiso 1 1 calc R U . . .
C40 C 0.1216(9) -0.2624(6) 0.9068(3) 0.083(3) Uani 1 1 d . . . . .
H40 H 0.1147 -0.3004 0.9335 0.100 Uiso 1 1 calc R U . . .
C41 C 0.0441(7) -0.2647(5) 0.8700(3) 0.062(2) Uani 1 1 d . . . . .
H41 H -0.0150 -0.3039 0.8715 0.074 Uiso 1 1 calc R U . . .
C42 C 0.0537(5) -0.2083(4) 0.8303(3) 0.0410(15) Uani 1 1 d . . . . .
C43 C 0.3173(6) -0.0918(5) 0.8660(4) 0.064(2) Uani 1 1 d D . . . .
H43 H 0.3089 -0.0566 0.8362 0.077 Uiso 0.76(2) 1 calc R U P B 1
C45 C 0.3778(6) -0.1465(5) 0.8507(4) 0.070(2) Uani 1 1 d . . . . .
H45A H 0.3435 -0.1887 0.8201 0.105 Uiso 1 1 calc R U . . .
H45B H 0.4347 -0.1078 0.8422 0.105 Uiso 1 1 calc R U . . .
H45C H 0.3944 -0.1781 0.8801 0.105 Uiso 1 1 calc R U . . .
C44A C 0.3652(8) -0.0257(9) 0.9125(5) 0.068(3) Uani 0.76(2) 1 d . U P B 1
H44A H 0.3236 0.0077 0.9208 0.102 Uiso 0.76(2) 1 calc R U P B 1
H44B H 0.3816 -0.0559 0.9426 0.102 Uiso 0.76(2) 1 calc R U P B 1
H44C H 0.4219 0.0143 0.9047 0.102 Uiso 0.76(2) 1 calc R U P B 1
C46 C -0.0283(5) -0.2120(5) 0.7871(3) 0.0536(19) Uani 1 1 d D . . . .
H46 H -0.0106 -0.1597 0.7677 0.064 Uiso 1 1 calc R U . C 1
C48 C -0.0565(7) -0.2932(7) 0.7489(4) 0.095(4) Uani 1 1 d D . . . .
H48A H -0.0052 -0.3192 0.7513 0.142 Uiso 1 1 calc R U . . .
H48B H -0.1114 -0.3355 0.7571 0.142 Uiso 1 1 calc R U . . .
H48C H -0.0713 -0.2780 0.7133 0.142 Uiso 1 1 calc R U . . .
C47A C -0.1122(10) -0.209(2) 0.8118(11) 0.109(9) Uani 0.78(5) 1 d . . P D 1
H47A H -0.0947 -0.1557 0.8370 0.163 Uiso 0.78(5) 1 calc R U P D 1
H47B H -0.1637 -0.2072 0.7843 0.163 Uiso 0.78(5) 1 calc R U P D 1
H47C H -0.1317 -0.2607 0.8300 0.163 Uiso 0.78(5) 1 calc R U P D 1
C61 C -0.2000(4) 0.1462(4) 0.8123(2) 0.0332(13) Uani 1 1 d . . . . .
C66 C -0.2578(4) 0.0612(4) 0.7926(3) 0.0412(15) Uani 1 1 d . . . . .
C65 C -0.3200(4) 0.0198(5) 0.8236(4) 0.056(2) Uani 1 1 d . . . . .
H65 H -0.3616 -0.0371 0.8113 0.067 Uiso 1 1 calc R U . . .
C64 C -0.3224(5) 0.0590(7) 0.8711(4) 0.070(3) Uani 1 1 d . . . . .
H64 H -0.3645 0.0290 0.8918 0.084 Uiso 1 1 calc R U . . .
C63 C -0.2639(5) 0.1421(6) 0.8893(3) 0.060(2) Uani 1 1 d . . . . .
H63 H -0.2658 0.1683 0.9227 0.072 Uiso 1 1 calc R U . . .
C62 C -0.2026(4) 0.1883(5) 0.8601(3) 0.0469(17) Uani 1 1 d . . . . .
C70 C -0.2515(5) 0.0179(5) 0.7405(3) 0.056(2) Uani 1 1 d D . . . .
C72 C -0.2951(13) 0.0503(13) 0.6968(6) 0.062(3) Uani 0.431(12) 1 d D . P E 1
H72A H -0.3613 0.0391 0.6978 0.094 Uiso 0.431(12) 1 calc R U P E 1
H72B H -0.2886 0.0206 0.6643 0.094 Uiso 0.431(12) 1 calc R U P E 1
H72C H -0.2656 0.1137 0.6983 0.094 Uiso 0.431(12) 1 calc R U P E 1
C71 C -0.2039(10) -0.0478(9) 0.7426(6) 0.067(3) Uani 0.593(11) 1 d . . P E 1
H71A H -0.1398 -0.0217 0.7618 0.100 Uiso 0.593(11) 1 calc R U P E 1
H71B H -0.2032 -0.0706 0.7069 0.100 Uiso 0.593(11) 1 calc R U P E 1
H71C H -0.2362 -0.0959 0.7607 0.100 Uiso 0.593(11) 1 calc R U P E 1
C67 C -0.1417(5) 0.2803(6) 0.8794(3) 0.062(2) Uani 1 1 d D . . . .
C68 C -0.1898(6) 0.3468(5) 0.8578(3) 0.063(2) Uani 1 1 d . . . . .
H68A H -0.2061 0.3353 0.8195 0.095 Uiso 1 1 calc R U . . .
H68B H -0.1474 0.4065 0.8680 0.095 Uiso 1 1 calc R U . . .
H68C H -0.2464 0.3410 0.8721 0.095 Uiso 1 1 calc R U . . .
C24 C -0.074(2) 0.312(2) 0.9192(11) 0.072(4) Uani 0.314(15) 1 d . . P F 1
H24A H -0.0963 0.2969 0.9516 0.108 Uiso 0.314(15) 1 calc R U P F 1
H24B H -0.0521 0.3764 0.9203 0.108 Uiso 0.314(15) 1 calc R U P F 1
H24C H -0.0229 0.2881 0.9158 0.108 Uiso 0.314(15) 1 calc R U P F 1
C49 C 0.3084(4) 0.3287(4) 1.0018(2) 0.0285(13) Uani 1 1 d . . . . .
C54 C 0.3389(4) 0.2644(4) 1.0276(2) 0.0304(13) Uani 1 1 d . . . . .
C53 C 0.3300(4) 0.2609(4) 1.0801(2) 0.0374(15) Uani 1 1 d . . . . .
H53 H 0.3480 0.2174 1.0986 0.045 Uiso 1 1 calc R U . . .
C52 C 0.2953(4) 0.3201(4) 1.1057(2) 0.0415(16) Uani 1 1 d . . . . .
H52 H 0.2909 0.3174 1.1416 0.050 Uiso 1 1 calc R U . . .
C51 C 0.2672(4) 0.3830(5) 1.0786(2) 0.0412(16) Uani 1 1 d . . . . .
H51 H 0.2429 0.4227 1.0962 0.049 Uiso 1 1 calc R U . . .
C50 C 0.2739(4) 0.3890(4) 1.0258(2) 0.0324(13) Uani 1 1 d . . . . .
C58 C 0.3836(4) 0.2045(4) 1.0005(2) 0.0331(13) Uani 1 1 d . . . . .
H58 H 0.3424 0.1788 0.9658 0.040 Uiso 1 1 calc R U . . .
C60 C 0.4788(4) 0.2576(4) 0.9903(3) 0.0413(15) Uani 1 1 d . . . . .
H60A H 0.4711 0.3044 0.9691 0.062 Uiso 1 1 calc R U . . .
H60B H 0.5054 0.2187 0.9715 0.062 Uiso 1 1 calc R U . . .
H60C H 0.5205 0.2835 1.0238 0.062 Uiso 1 1 calc R U . . .
C59 C 0.3950(5) 0.1289(4) 1.0311(3) 0.0448(16) Uani 1 1 d . . . . .
H59A H 0.4352 0.1524 1.0653 0.067 Uiso 1 1 calc R U . . .
H59B H 0.4233 0.0926 1.0115 0.067 Uiso 1 1 calc R U . . .
H59C H 0.3339 0.0930 1.0360 0.067 Uiso 1 1 calc R U . . .
C55 C 0.2490(5) 0.4620(4) 0.9976(3) 0.0425(16) Uani 1 1 d . . . . .
H55 H 0.2506 0.4498 0.9597 0.051 Uiso 1 1 calc R U . . .
C57 C 0.1519(6) 0.4668(6) 1.0015(4) 0.069(2) Uani 1 1 d . . . . .
H57A H 0.1061 0.4096 0.9886 0.103 Uiso 1 1 calc R U . . .
H57B H 0.1374 0.5113 0.9801 0.103 Uiso 1 1 calc R U . . .
H57C H 0.1498 0.4828 1.0381 0.103 Uiso 1 1 calc R U . . .
C56 C 0.3217(6) 0.5503(5) 1.0188(3) 0.062(2) Uani 1 1 d . . . . .
H56A H 0.3239 0.5624 1.0564 0.093 Uiso 1 1 calc R U . . .
H56B H 0.3049 0.5969 1.0005 0.093 Uiso 1 1 calc R U . . .
H56C H 0.3829 0.5483 1.0130 0.093 Uiso 1 1 calc R U . . .
C1 C 0.0274(4) 0.4418(4) 0.6271(2) 0.0270(12) Uani 1 1 d . . . . .
C2 C -0.0484(4) 0.4368(4) 0.6507(2) 0.0333(13) Uani 1 1 d . . . . .
C3 C -0.0834(5) 0.5084(4) 0.6505(3) 0.0430(16) Uani 1 1 d . . . . .
H3 H -0.1353 0.5067 0.6666 0.052 Uiso 1 1 calc R U . . .
C4 C -0.0441(5) 0.5817(4) 0.6273(3) 0.0463(17) Uani 1 1 d . . . . .
H4 H -0.0692 0.6298 0.6271 0.056 Uiso 1 1 calc R U . . .
C5 C 0.0321(5) 0.5846(4) 0.6043(3) 0.0424(15) Uani 1 1 d . . . . .
H5 H 0.0595 0.6358 0.5891 0.051 Uiso 1 1 calc R U . . .
C6 C 0.0703(4) 0.5149(4) 0.6028(2) 0.0327(13) Uani 1 1 d . . . . .
C7 C -0.0904(5) 0.3551(5) 0.6765(3) 0.0445(16) Uani 1 1 d . . . . .
H7 H -0.0374 0.3361 0.6945 0.053 Uiso 1 1 calc R U . . .
C9 C -0.1447(5) 0.3719(5) 0.7179(3) 0.058(2) Uani 1 1 d . . . . .
H9A H -0.1046 0.4197 0.7443 0.087 Uiso 1 1 calc R U . . .
H9B H -0.1654 0.3186 0.7348 0.087 Uiso 1 1 calc R U . . .
H9C H -0.1989 0.3884 0.7014 0.087 Uiso 1 1 calc R U . . .
C8 C -0.1506(5) 0.2792(5) 0.6354(4) 0.064(2) Uani 1 1 d . . . . .
H8A H -0.2036 0.2955 0.6169 0.097 Uiso 1 1 calc R U . . .
H8B H -0.1735 0.2268 0.6527 0.097 Uiso 1 1 calc R U . . .
H8C H -0.1134 0.2669 0.6102 0.097 Uiso 1 1 calc R U . . .
C10 C 0.1509(4) 0.5167(4) 0.5752(3) 0.0394(15) Uani 1 1 d . . . . .
H10 H 0.1924 0.4882 0.5967 0.047 Uiso 1 1 calc R U . . .
C11 C 0.1144(5) 0.4620(5) 0.5216(3) 0.0506(18) Uani 1 1 d . . . . .
H11A H 0.0723 0.4047 0.5256 0.076 Uiso 1 1 calc R U . . .
H11B H 0.1668 0.4535 0.5069 0.076 Uiso 1 1 calc R U . . .
H11C H 0.0806 0.4926 0.4981 0.076 Uiso 1 1 calc R U . . .
C12 C 0.2098(5) 0.6091(5) 0.5692(3) 0.056(2) Uani 1 1 d . . . . .
H12A H 0.1742 0.6348 0.5433 0.084 Uiso 1 1 calc R U . . .
H12B H 0.2667 0.6060 0.5574 0.084 Uiso 1 1 calc R U . . .
H12C H 0.2262 0.6457 0.6030 0.084 Uiso 1 1 calc R U . . .
C25 C 0.5025(4) 0.5366(4) 0.7858(2) 0.0275(12) Uani 1 1 d . . . . .
C26 C 0.4605(4) 0.5844(4) 0.8156(2) 0.0297(12) Uani 1 1 d . . . . .
C27 C 0.4789(5) 0.6732(4) 0.8093(3) 0.0436(16) Uani 1 1 d . . . . .
H27 H 0.4511 0.7082 0.8281 0.052 Uiso 1 1 calc R U . . .
C28 C 0.5372(5) 0.7115(4) 0.7760(3) 0.0520(18) Uani 1 1 d . . . . .
H28 H 0.5469 0.7716 0.7712 0.062 Uiso 1 1 calc R U . . .
C29 C 0.5808(5) 0.6628(4) 0.7502(3) 0.0472(17) Uani 1 1 d . . . . .
H29 H 0.6223 0.6906 0.7286 0.057 Uiso 1 1 calc R U . . .
C30 C 0.5660(4) 0.5739(4) 0.7545(2) 0.0344(14) Uani 1 1 d . . . . .
C31 C 0.4028(4) 0.5414(4) 0.8545(2) 0.0325(13) Uani 1 1 d . . . . .
H31 H 0.3594 0.4842 0.8362 0.039 Uiso 1 1 calc R U . . .
C33 C 0.3436(4) 0.5947(5) 0.8731(3) 0.0477(18) Uani 1 1 d . . . . .
H33A H 0.3840 0.6485 0.8947 0.072 Uiso 1 1 calc R U . . .
H33B H 0.3018 0.5599 0.8940 0.072 Uiso 1 1 calc R U . . .
H33C H 0.3066 0.6100 0.8427 0.072 Uiso 1 1 calc R U . . .
C32 C 0.4657(4) 0.5207(4) 0.9012(2) 0.0389(15) Uani 1 1 d . . . . .
H32A H 0.5004 0.4833 0.8885 0.058 Uiso 1 1 calc R U . . .
H32B H 0.4274 0.4901 0.9250 0.058 Uiso 1 1 calc R U . . .
H32C H 0.5095 0.5756 0.9199 0.058 Uiso 1 1 calc R U . . .
C34 C 0.6201(4) 0.5199(4) 0.7310(2) 0.0385(15) Uani 1 1 d . . . . .
H34 H 0.5762 0.4601 0.7179 0.046 Uiso 1 1 calc R U . . .
C36 C 0.6601(5) 0.5591(5) 0.6844(3) 0.063(2) Uani 1 1 d . . . . .
H36A H 0.6097 0.5664 0.6581 0.095 Uiso 1 1 calc R U . . .
H36B H 0.6897 0.5195 0.6687 0.095 Uiso 1 1 calc R U . . .
H36C H 0.7063 0.6163 0.6966 0.095 Uiso 1 1 calc R U . . .
C35 C 0.6972(5) 0.5094(5) 0.7739(3) 0.0516(19) Uani 1 1 d . . . . .
H35A H 0.7396 0.5674 0.7887 0.077 Uiso 1 1 calc R U . . .
H35B H 0.7320 0.4745 0.7587 0.077 Uiso 1 1 calc R U . . .
H35C H 0.6692 0.4797 0.8017 0.077 Uiso 1 1 calc R U . . .
C13 C 0.2861(4) 0.0021(4) 0.5968(2) 0.0319(13) Uani 1 1 d . . . . .
C14 C 0.2218(5) -0.0784(4) 0.5986(2) 0.0381(14) Uani 1 1 d . . . . .
C15 C 0.2006(5) -0.1416(5) 0.5552(3) 0.0492(18) Uani 1 1 d . . . . .
H15 H 0.1572 -0.1974 0.5554 0.059 Uiso 1 1 calc R U . . .
C16 C 0.2419(6) -0.1242(5) 0.5120(3) 0.0539(19) Uani 1 1 d . . . . .
H16 H 0.2249 -0.1669 0.4822 0.065 Uiso 1 1 calc R U . . .
C17 C 0.3087(5) -0.0437(5) 0.5123(3) 0.0472(17) Uani 1 1 d . . . . .
H17 H 0.3375 -0.0327 0.4827 0.057 Uiso 1 1 calc R U . . .
C18 C 0.3342(5) 0.0215(4) 0.5553(2) 0.0391(15) Uani 1 1 d . . . . .
C19 C 0.1845(5) -0.1015(4) 0.6488(3) 0.0443(17) Uani 1 1 d . . . . .
H19 H 0.1939 -0.0450 0.6708 0.053 Uiso 1 1 calc R U . . .
C21 C 0.2440(7) -0.1517(6) 0.6793(3) 0.075(3) Uani 1 1 d . . . . .
H21A H 0.2403 -0.2053 0.6576 0.113 Uiso 1 1 calc R U . . .
H21B H 0.2208 -0.1672 0.7114 0.113 Uiso 1 1 calc R U . . .
H21C H 0.3088 -0.1146 0.6884 0.113 Uiso 1 1 calc R U . . .
C20 C 0.0816(6) -0.1508(5) 0.6392(3) 0.060(2) Uani 1 1 d . . . . .
H20A H 0.0462 -0.1156 0.6207 0.090 Uiso 1 1 calc R U . . .
H20B H 0.0622 -0.1617 0.6728 0.090 Uiso 1 1 calc R U . . .
H20C H 0.0699 -0.2069 0.6178 0.090 Uiso 1 1 calc R U . . .
C22 C 0.4149(5) 0.1040(4) 0.5584(3) 0.0452(17) Uani 1 1 d . . . . .
H22 H 0.4097 0.1476 0.5862 0.054 Uiso 1 1 calc R U . . .
C23 C 0.5059(6) 0.0834(6) 0.5757(4) 0.083(3) Uani 1 1 d . . . . .
H23A H 0.5070 0.0622 0.6102 0.124 Uiso 1 1 calc R U . . .
H23B H 0.5582 0.1367 0.5778 0.124 Uiso 1 1 calc R U . . .
H23C H 0.5111 0.0381 0.5503 0.124 Uiso 1 1 calc R U . . .
C1A C 0.4135(6) 0.1458(6) 0.5072(4) 0.083(3) Uani 1 1 d . . . . .
H1AA H 0.4185 0.1045 0.4792 0.125 Uiso 1 1 calc R U . . .
H1AB H 0.4660 0.1996 0.5116 0.125 Uiso 1 1 calc R U . . .
H1AC H 0.3550 0.1602 0.4979 0.125 Uiso 1 1 calc R U . . .
C76 C 0.0479(4) 0.2032(4) 0.5231(2) 0.0392(15) Uani 1 1 d . . . . .
H76A H 0.1030 0.2514 0.5399 0.059 Uiso 1 1 calc R U . . .
H76B H -0.0013 0.1982 0.5437 0.059 Uiso 1 1 calc R U . . .
H76C H 0.0259 0.2152 0.4876 0.059 Uiso 1 1 calc R U . . .
C77 C 0.1506(5) 0.1257(5) 0.4912(3) 0.0470(17) Uani 1 1 d . . . . .
H77A H 0.1276 0.1248 0.4537 0.070 Uiso 1 1 calc R U . . .
H77B H 0.1751 0.0759 0.4968 0.070 Uiso 1 1 calc R U . . .
H77C H 0.2003 0.1806 0.5041 0.070 Uiso 1 1 calc R U . . .
C78 C -0.0112(4) 0.0429(4) 0.4979(2) 0.0380(14) Uani 1 1 d . . . . .
H78A H -0.0327 0.0484 0.4606 0.046 Uiso 1 1 calc R U . . .
H78B H -0.0621 0.0435 0.5169 0.046 Uiso 1 1 calc R U . . .
C80 C -0.1625(5) -0.0607(5) 0.9012(3) 0.0537(19) Uani 1 1 d D . . . .
H80A H -0.1948 -0.1035 0.8706 0.081 Uiso 1 1 calc R U . . .
H80B H -0.2083 -0.0425 0.9179 0.081 Uiso 1 1 calc R U . . .
H80C H -0.1265 -0.0874 0.9263 0.081 Uiso 1 1 calc R U . . .
C79 C 0.0742(4) 0.2156(4) 1.0105(3) 0.0454(17) Uani 1 1 d D . . . .
H79A H 0.0754 0.2721 0.9975 0.068 Uiso 1 1 calc R U . . .
H79B H 0.1379 0.2125 1.0199 0.068 Uiso 1 1 calc R U . . .
H79C H 0.0452 0.2103 1.0415 0.068 Uiso 1 1 calc R U . . .
C75 C 0.0910(5) 0.4792(5) 0.8509(3) 0.0517(18) Uani 1 1 d D . . . .
H75A H 0.0236 0.4623 0.8381 0.078 Uiso 1 1 calc R U . . .
H75B H 0.1130 0.5406 0.8666 0.078 Uiso 1 1 calc R U . . .
H75C H 0.1053 0.4415 0.8773 0.078 Uiso 1 1 calc R U . . .
C73 C 0.4433(6) 0.0345(5) 0.7687(3) 0.067(2) Uani 1 1 d D . . . .
H73A H 0.4859 0.0207 0.7475 0.100 Uiso 1 1 calc R U . . .
H73B H 0.3898 -0.0177 0.7672 0.100 Uiso 1 1 calc R U . . .
H73C H 0.4758 0.0526 0.8052 0.100 Uiso 1 1 calc R U . . .
C74 C 0.5560(4) 0.2433(5) 0.8594(3) 0.0528(19) Uani 1 1 d D . . . .
H74A H 0.5815 0.2188 0.8319 0.079 Uiso 1 1 calc R U . . .
H74B H 0.5917 0.2405 0.8938 0.079 Uiso 1 1 calc R U . . .
H74C H 0.5600 0.3046 0.8549 0.079 Uiso 1 1 calc R U . . .
C83 C 0.6936(7) 0.4126(7) 0.5623(4) 0.097(4) Uani 1 1 d . . . . .
H83A H 0.7406 0.3957 0.5461 0.145 Uiso 1 1 calc R U . . .
H83B H 0.7109 0.4166 0.6005 0.145 Uiso 1 1 calc R U . . .
H83C H 0.6900 0.4697 0.5522 0.145 Uiso 1 1 calc R U . . .
C81 C 0.5209(10) 0.1847(11) 0.3839(7) 0.167(7) Uani 1 1 d . . . . .
H81A H 0.5364 0.1823 0.3489 0.250 Uiso 1 1 calc R U . . .
H81B H 0.4933 0.1250 0.3920 0.250 Uiso 1 1 calc R U . . .
H81C H 0.5775 0.2135 0.4099 0.250 Uiso 1 1 calc R U . . .
C84 C 0.1721(8) 0.6617(7) 0.7480(5) 0.098(4) Uani 1 1 d . . . . .
H84A H 0.1401 0.7002 0.7304 0.148 Uiso 1 1 calc R U . . .
H84B H 0.2242 0.6588 0.7311 0.148 Uiso 1 1 calc R U . . .
H84C H 0.1957 0.6850 0.7849 0.148 Uiso 1 1 calc R U . . .
C82 C 0.2092(9) 0.2083(7) 0.3644(5) 0.100(4) Uani 1 1 d . . . . .
H82A H 0.1525 0.1667 0.3436 0.149 Uiso 1 1 calc R U . . .
H82B H 0.2427 0.2463 0.3414 0.149 Uiso 1 1 calc R U . . .
H82C H 0.1925 0.2443 0.3908 0.149 Uiso 1 1 calc R U . . .
C85 C 0.6207(6) 0.2217(7) 0.7110(4) 0.078(3) Uani 1 1 d . . . . .
C21A C -0.3021(15) -0.0899(12) 0.7438(9) 0.067(3) Uani 0.407(11) 1 d . . P E 2
H21D H -0.2714 -0.1076 0.7756 0.100 Uiso 0.407(11) 1 calc R U P E 2
H21E H -0.2962 -0.1246 0.7130 0.100 Uiso 0.407(11) 1 calc R U P E 2
H21F H -0.3682 -0.1000 0.7449 0.100 Uiso 0.407(11) 1 calc R U P E 2
C20A C -0.3443(10) -0.0115(10) 0.6978(6) 0.062(3) Uani 0.569(12) 1 d . . P E 2
H20D H -0.3854 -0.0665 0.7056 0.094 Uiso 0.569(12) 1 calc R U P E 2
H20E H -0.3293 -0.0203 0.6631 0.094 Uiso 0.569(12) 1 calc R U P E 2
H20F H -0.3756 0.0341 0.6983 0.094 Uiso 0.569(12) 1 calc R U P E 2
C69 C -0.1270(10) 0.2953(10) 0.9424(4) 0.072(4) Uani 0.686(15) 1 d D . P F 2
H69A H -0.1857 0.2963 0.9526 0.108 Uiso 0.686(15) 1 calc R U P F 2
H69B H -0.0793 0.3514 0.9555 0.108 Uiso 0.686(15) 1 calc R U P F 2
H69C H -0.1071 0.2475 0.9573 0.108 Uiso 0.686(15) 1 calc R U P F 2
C47B C -0.098(4) -0.162(5) 0.790(4) 0.109(9) Uani 0.22(5) 1 d D . P D 2
H47D H -0.0708 -0.1104 0.8161 0.163 Uiso 0.22(5) 1 calc R U P D 2
H47E H -0.1142 -0.1422 0.7554 0.163 Uiso 0.22(5) 1 calc R U P D 2
H47F H -0.1543 -0.1997 0.7992 0.163 Uiso 0.22(5) 1 calc R U P D 2
C44B C 0.349(3) -0.074(3) 0.9281(8) 0.068(3) Uani 0.24(2) 1 d D U P B 2
H44D H 0.3137 -0.0385 0.9424 0.102 Uiso 0.24(2) 1 calc R U P B 2
H44E H 0.3369 -0.1300 0.9430 0.102 Uiso 0.24(2) 1 calc R U P B 2
H44F H 0.4155 -0.0423 0.9372 0.102 Uiso 0.24(2) 1 calc R U P B 2
O46B O 0.5376(10) 0.2316(12) 0.6925(5) 0.044(5) Uani 0.42(2) 1 d . . P A 2
H46B H 0.5022 0.2163 0.7139 0.067 Uiso 0.42(2) 1 calc R U P A 2
H43A H 0.30(2) -0.029(18) 0.827(11) 0.053 Uiso 0.24(2) 1 d . U P B 2
H36 H 0.4510(14) 0.186(4) 0.8881(6) 0.067 Uiso 1 1 d D U . . .
H35 H 0.400(4) 0.092(3) 0.7145(4) 0.067 Uiso 1 1 d D U . . .
H37 H 0.132(5) 0.510(3) 0.7869(13) 0.067 Uiso 1 1 d D U . . .
H38 H -0.1334(12) 0.045(3) 0.868(3) 0.067 Uiso 1 1 d D U . . .
H39 H -0.030(3) 0.119(3) 0.9806(17) 0.067 Uiso 1 1 d D U . . .
H25 H 0.155(3) 0.171(3) 0.7972(18) 0.000 Uiso 1 1 d . U . . .

loop_
_atom_site_aniso_label
_atom_site_aniso_U_11
_atom_site_aniso_U_22
_atom_site_aniso_U_33
_atom_site_aniso_U_23
_atom_site_aniso_U_13
_atom_site_aniso_U_12
Ho1 0.02015(13) 0.02210(13) 0.02378(13) -0.00165(10) 0.00488(10) 0.00153(10)
Ho3 0.01699(12) 0.02248(13) 0.02362(13) -0.00092(9) 0.00715(9) 0.00370(10)
Ho2 0.01641(12) 0.02304(13) 0.02359(13) -0.00170(9) 0.00718(9) 0.00343(10)
Ho4 0.02263(13) 0.02849(14) 0.02591(13) 0.00054(10) 0.01088(10) 0.00394(11)
Ho5 0.01872(12) 0.02728(14) 0.02437(13) 0.00074(10) 0.00889(10) 0.00192(10)
P4 0.0245(7) 0.0206(7) 0.0275(7) 0.0005(5) 0.0085(6) 0.0033(6)
P6 0.0155(6) 0.0312(8) 0.0293(7) 0.0016(6) 0.0076(5) 0.0036(6)
P5 0.0181(6) 0.0270(7) 0.0207(6) -0.0019(5) 0.0062(5) 0.0021(6)
P1 0.0206(7) 0.0246(7) 0.0254(7) -0.0011(5) 0.0068(5) 0.0045(6)
P3 0.0170(6) 0.0246(7) 0.0260(7) 0.0009(5) 0.0086(5) 0.0020(5)
P2 0.0260(7) 0.0247(7) 0.0234(7) -0.0020(5) 0.0093(6) 0.0064(6)
O13 0.032(2) 0.0212(19) 0.034(2) 0.0024(16) 0.0131(17) 0.0059(16)
O16 0.030(2) 0.032(2) 0.032(2) 0.0002(17) 0.0116(17) 0.0109(17)
O14 0.034(2) 0.023(2) 0.029(2) 0.0023(16) 0.0056(17) 0.0098(17)
O15 0.023(2) 0.027(2) 0.041(2) 0.0058(17) 0.0078(17) 0.0021(16)
O21 0.0153(19) 0.044(2) 0.045(2) 0.0104(19) 0.0092(17) 0.0048(17)
O23 0.0172(18) 0.028(2) 0.037(2) 0.0020(17) 0.0078(16) 0.0028(16)
O24 0.0205(19) 0.034(2) 0.032(2) -0.0040(17) 0.0088(16) 0.0030(17)
O22 0.0210(19) 0.031(2) 0.031(2) 0.0046(16) 0.0053(16) 0.0066(16)
O17 0.025(2) 0.030(2) 0.0224(19) -0.0036(15) 0.0052(15) -0.0023(16)
O20 0.0222(19) 0.032(2) 0.0222(18) -0.0003(15) 0.0052(15) 0.0066(16)
O19 0.0250(19) 0.034(2) 0.0236(19) -0.0016(16) 0.0065(15) 0.0133(17)
O18 0.0242(19) 0.025(2) 0.029(2) -0.0019(16) 0.0068(16) 0.0008(16)
O1 0.0234(19) 0.029(2) 0.030(2) -0.0015(16) 0.0045(16) 0.0075(16)
O4 0.029(2) 0.029(2) 0.035(2) 0.0038(17) 0.0154(17) 0.0097(17)
O3 0.0249(19) 0.0199(18) 0.0278(19) 0.0011(15) 0.0078(15) 0.0044(15)
O2 0.028(2) 0.024(2) 0.030(2) -0.0037(16) 0.0054(16) 0.0051(16)
O10 0.0200(19) 0.0226(19) 0.036(2) 0.0027(16) 0.0106(16) 0.0027(15)
O12 0.0252(19) 0.025(2) 0.0247(19) 0.0002(15) 0.0104(15) 0.0014(16)
O9 0.0204(18) 0.0230(19) 0.0259(19) -0.0033(15) 0.0068(15) 0.0010(15)
O11 0.0169(18) 0.027(2) 0.0233(18) 0.0000(15) 0.0090(14) 0.0026(15)
O5 0.035(2) 0.030(2) 0.030(2) -0.0033(16) 0.0086(17) 0.0140(18)
O8 0.036(2) 0.025(2) 0.028(2) 0.0036(16) 0.0178(17) 0.0089(17)
O6 0.029(2) 0.025(2) 0.0245(19) -0.0023(15) 0.0057(16) 0.0009(16)
O7 0.0241(19) 0.027(2) 0.0183(18) -0.0039(14) 0.0053(15) 0.0060(16)
O25 0.0229(19) 0.0215(19) 0.0174(18) 0.0046(14) 0.0092(15) 0.0035(15)
O32 0.036(3) 0.083(4) 0.036(3) 0.006(2) 0.019(2) 0.004(2)
O33 0.041(3) 0.052(3) 0.035(2) 0.003(2) 0.009(2) 0.010(2)
O34 0.079(4) 0.121(5) 0.037(3) 0.028(3) 0.020(3) 0.031(4)
O30 0.028(2) 0.042(2) 0.043(2) 0.018(2) 0.0102(19) 0.0068(19)
O29 0.030(2) 0.048(3) 0.050(3) 0.016(2) 0.002(2) -0.002(2)
O31 0.050(3) 0.048(3) 0.058(3) 0.022(2) 0.006(2) 0.012(2)
O26 0.037(2) 0.028(2) 0.043(3) -0.0011(19) 0.000(2) 0.0017(19)
O27 0.035(2) 0.037(2) 0.035(2) -0.0009(18) 0.0016(18) 0.005(2)
O28 0.026(2) 0.062(3) 0.053(3) -0.006(2) -0.012(2) -0.001(2)
O36 0.025(2) 0.056(3) 0.032(2) 0.004(2) 0.0054(17) 0.016(2)
O35 0.040(2) 0.036(2) 0.040(2) 0.0043(19) 0.015(2) 0.020(2)
O37 0.037(2) 0.037(2) 0.043(3) -0.0027(19) 0.016(2) 0.011(2)
O38 0.024(2) 0.042(3) 0.050(3) 0.016(2) 0.0119(19) 0.0048(19)
O39 0.047(3) 0.042(3) 0.044(3) -0.006(2) 0.027(2) -0.004(2)
O41 0.033(2) 0.051(3) 0.038(2) 0.011(2) 0.0186(19) 0.013(2)
O40 0.044(3) 0.040(2) 0.039(2) 0.0107(19) 0.016(2) 0.008(2)
O48 0.058(3) 0.054(3) 0.056(3) 0.005(3) 0.019(3) 0.009(3)
O45 0.146(7) 0.050(3) 0.056(4) -0.001(3) -0.016(4) 0.029(4)
O44 0.045(3) 0.107(5) 0.057(3) 0.013(3) 0.029(3) 0.013(3)
O47 0.059(3) 0.075(4) 0.061(4) 0.026(3) 0.035(3) 0.018(3)
O43 0.087(5) 0.085(5) 0.101(6) 0.015(4) 0.029(4) 0.009(4)
O42 0.107(7) 0.107(6) 0.109(6) 0.008(5) 0.037(5) -0.005(5)
O46A 0.054(8) 0.061(9) 0.065(6) 0.017(6) 0.031(6) 0.027(7)
N1 0.046(3) 0.047(3) 0.040(3) 0.003(3) 0.020(3) 0.012(3)
N2 0.035(3) 0.047(3) 0.030(3) 0.006(2) 0.007(2) 0.008(3)
N3 0.029(3) 0.039(3) 0.037(3) -0.006(2) 0.007(2) 0.003(2)
N4 0.033(3) 0.039(3) 0.028(3) -0.001(2) 0.005(2) 0.005(2)
C37 0.048(4) 0.026(3) 0.028(3) 0.002(2) 0.011(3) 0.011(3)
C38 0.073(5) 0.034(4) 0.046(4) -0.001(3) -0.007(4) 0.022(4)
C39 0.106(8) 0.051(5) 0.052(5) 0.007(4) -0.016(5) 0.018(5)
C40 0.164(11) 0.056(5) 0.042(5) 0.022(4) 0.028(6) 0.044(7)
C41 0.094(7) 0.034(4) 0.059(5) 0.009(3) 0.040(5) 0.007(4)
C42 0.047(4) 0.033(3) 0.044(4) 0.002(3) 0.017(3) 0.008(3)
C43 0.055(5) 0.044(4) 0.079(6) -0.009(4) -0.024(4) 0.018(4)
C45 0.084(6) 0.055(5) 0.075(6) 0.004(4) 0.002(5) 0.034(5)
C44A 0.068(5) 0.054(6) 0.075(6) -0.012(5) 0.002(4) 0.018(5)
C46 0.033(4) 0.037(4) 0.085(6) 0.005(4) 0.015(4) 0.000(3)
C48 0.075(7) 0.122(9) 0.083(7) -0.032(6) 0.002(5) 0.039(6)
C47A 0.054(8) 0.14(2) 0.130(19) -0.039(14) 0.013(8) 0.037(11)
C61 0.016(3) 0.042(3) 0.044(3) 0.010(3) 0.013(2) 0.008(2)
C66 0.020(3) 0.040(4) 0.066(4) 0.008(3) 0.012(3) 0.010(3)
C65 0.022(3) 0.052(4) 0.095(6) 0.022(4) 0.019(4) 0.006(3)
C64 0.041(4) 0.103(7) 0.095(7) 0.059(6) 0.043(5) 0.039(5)
C63 0.043(4) 0.107(7) 0.047(4) 0.017(4) 0.024(3) 0.042(5)
C62 0.023(3) 0.067(5) 0.054(4) -0.005(4) 0.009(3) 0.021(3)
C70 0.031(4) 0.052(4) 0.074(5) -0.022(4) -0.003(3) 0.008(3)
C72 0.048(7) 0.067(8) 0.061(7) -0.010(7) 0.001(6) 0.009(5)
C71 0.064(8) 0.051(7) 0.085(9) -0.006(6) 0.022(7) 0.017(6)
C67 0.032(4) 0.074(5) 0.079(6) -0.029(4) 0.008(4) 0.026(4)
C68 0.062(5) 0.059(5) 0.059(5) 0.003(4) 0.016(4) 0.001(4)
C24 0.068(9) 0.097(9) 0.052(7) -0.011(6) -0.010(5) 0.042(8)
C49 0.021(3) 0.032(3) 0.024(3) -0.008(2) 0.006(2) -0.005(2)
C54 0.021(3) 0.034(3) 0.027(3) -0.001(2) -0.001(2) -0.001(2)
C53 0.034(3) 0.041(4) 0.030(3) 0.006(3) 0.007(3) -0.003(3)
C52 0.038(4) 0.056(4) 0.026(3) 0.003(3) 0.012(3) 0.004(3)
C51 0.040(4) 0.053(4) 0.029(3) -0.009(3) 0.013(3) 0.010(3)
C50 0.028(3) 0.032(3) 0.032(3) -0.002(2) 0.004(2) 0.004(3)
C58 0.025(3) 0.033(3) 0.033(3) -0.002(2) -0.002(2) 0.002(2)
C60 0.030(3) 0.054(4) 0.038(3) -0.003(3) 0.006(3) 0.011(3)
C59 0.044(4) 0.047(4) 0.044(4) 0.010(3) 0.003(3) 0.016(3)
C55 0.051(4) 0.047(4) 0.033(3) -0.004(3) 0.011(3) 0.020(3)
C57 0.060(5) 0.063(5) 0.092(7) 0.014(5) 0.020(5) 0.030(4)
C56 0.076(6) 0.046(4) 0.054(5) -0.001(4) 0.009(4) 0.007(4)
C1 0.024(3) 0.026(3) 0.030(3) -0.005(2) 0.001(2) 0.011(2)
C2 0.033(3) 0.033(3) 0.036(3) -0.002(3) 0.006(3) 0.014(3)
C3 0.036(4) 0.052(4) 0.044(4) -0.005(3) 0.002(3) 0.024(3)
C4 0.055(4) 0.043(4) 0.050(4) -0.002(3) 0.007(3) 0.032(3)
C5 0.049(4) 0.032(3) 0.048(4) 0.004(3) 0.011(3) 0.013(3)
C6 0.031(3) 0.033(3) 0.035(3) -0.001(2) 0.000(2) 0.014(3)
C7 0.036(4) 0.053(4) 0.056(4) 0.013(3) 0.021(3) 0.023(3)
C9 0.056(5) 0.070(5) 0.071(5) 0.031(4) 0.038(4) 0.037(4)
C8 0.047(5) 0.048(5) 0.096(7) 0.006(4) 0.026(4) 0.004(4)
C10 0.037(3) 0.036(3) 0.046(4) 0.009(3) 0.015(3) 0.008(3)
C11 0.054(4) 0.061(5) 0.047(4) 0.003(3) 0.020(3) 0.028(4)
C12 0.064(5) 0.044(4) 0.074(5) 0.024(4) 0.034(4) 0.021(4)
C25 0.022(3) 0.028(3) 0.029(3) -0.002(2) 0.005(2) 0.003(2)
C26 0.024(3) 0.028(3) 0.032(3) -0.002(2) 0.003(2) 0.001(2)
C27 0.048(4) 0.036(4) 0.044(4) -0.008(3) 0.006(3) 0.012(3)
C28 0.063(5) 0.030(4) 0.057(5) 0.006(3) 0.006(4) 0.008(3)
C29 0.052(4) 0.036(4) 0.046(4) 0.008(3) 0.018(3) -0.006(3)
C30 0.032(3) 0.035(3) 0.031(3) -0.001(2) 0.008(3) 0.001(3)
C31 0.024(3) 0.032(3) 0.036(3) -0.011(2) 0.007(2) 0.002(2)
C33 0.034(3) 0.058(4) 0.048(4) -0.016(3) 0.015(3) 0.010(3)
C32 0.036(3) 0.036(3) 0.040(3) -0.004(3) 0.015(3) 0.001(3)
C34 0.029(3) 0.038(3) 0.040(3) -0.006(3) 0.015(3) -0.006(3)
C36 0.055(5) 0.072(5) 0.062(5) 0.000(4) 0.040(4) 0.005(4)
C35 0.036(4) 0.061(5) 0.058(5) -0.007(4) 0.015(3) 0.014(3)
C13 0.041(3) 0.032(3) 0.027(3) -0.001(2) 0.011(3) 0.015(3)
C14 0.048(4) 0.036(3) 0.034(3) 0.000(3) 0.011(3) 0.017(3)
C15 0.060(5) 0.040(4) 0.047(4) -0.009(3) 0.015(3) 0.013(3)
C16 0.068(5) 0.051(4) 0.047(4) -0.011(3) 0.018(4) 0.024(4)
C17 0.057(4) 0.053(4) 0.041(4) -0.002(3) 0.020(3) 0.026(4)
C18 0.046(4) 0.044(4) 0.036(3) 0.003(3) 0.018(3) 0.022(3)
C19 0.068(5) 0.027(3) 0.040(4) -0.005(3) 0.024(3) 0.012(3)
C21 0.117(8) 0.083(6) 0.048(5) 0.018(4) 0.031(5) 0.053(6)
C20 0.071(5) 0.045(4) 0.057(5) -0.004(4) 0.028(4) -0.002(4)
C22 0.046(4) 0.041(4) 0.055(4) -0.004(3) 0.029(3) 0.014(3)
C23 0.061(6) 0.081(7) 0.104(8) -0.011(6) 0.009(5) 0.025(5)
C1A 0.062(6) 0.089(7) 0.089(7) 0.038(6) 0.027(5) -0.004(5)
C76 0.044(4) 0.032(3) 0.039(3) -0.005(3) 0.009(3) 0.009(3)
C77 0.042(4) 0.049(4) 0.046(4) 0.003(3) 0.019(3) 0.002(3)
C78 0.036(3) 0.037(3) 0.036(3) -0.001(3) 0.006(3) 0.006(3)
C80 0.041(4) 0.051(4) 0.064(5) 0.024(4) 0.016(3) -0.002(3)
C79 0.036(4) 0.053(4) 0.042(4) -0.004(3) 0.014(3) 0.003(3)
C75 0.057(5) 0.056(5) 0.049(4) -0.005(3) 0.021(4) 0.023(4)
C73 0.083(6) 0.063(5) 0.075(6) 0.005(4) 0.025(5) 0.049(5)
C74 0.025(3) 0.080(5) 0.050(4) 0.006(4) 0.000(3) 0.014(3)
C83 0.085(7) 0.111(9) 0.080(7) 0.000(6) 0.037(6) -0.004(6)
C81 0.121(13) 0.165(15) 0.212(19) -0.044(13) 0.062(12) 0.036(11)
C84 0.098(8) 0.078(7) 0.109(9) 0.028(6) 0.010(7) 0.012(6)
C82 0.126(10) 0.077(7) 0.105(9) 0.036(6) 0.030(8) 0.035(7)
C85 0.064(6) 0.099(7) 0.098(7) 0.024(6) 0.043(5) 0.047(5)
C21A 0.064(8) 0.051(7) 0.085(9) -0.006(6) 0.022(7) 0.017(6)
C20A 0.048(7) 0.067(8) 0.061(7) -0.010(7) 0.001(6) 0.009(5)
C69 0.068(9) 0.097(9) 0.052(7) -0.011(6) -0.010(5) 0.042(8)
C47B 0.054(8) 0.14(2) 0.130(19) -0.039(14) 0.013(8) 0.037(11)
C44B 0.068(5) 0.054(6) 0.075(6) -0.012(5) 0.002(4) 0.018(5)
O46B 0.029(8) 0.054(11) 0.055(7) 0.000(7) 0.025(6) 0.013(8)

loop_
_atom_type_symbol
_atom_type_description
_atom_type_scat_dispersion_real
_atom_type_scat_dispersion_imag
_atom_type_scat_source
C C 0.0033 0.0016 'International Tables Vol C Tables 4.2.6.8 and 6.1.1.4'
H H 0.0000 0.0000 'International Tables Vol C Tables 4.2.6.8 and 6.1.1.4'
Ho Ho -0.2175 4.6783 'International Tables Vol C Tables 4.2.6.8 and 6.1.1.4'
N N 0.0061 0.0033 'International Tables Vol C Tables 4.2.6.8 and 6.1.1.4'
O O 0.0106 0.0060 'International Tables Vol C Tables 4.2.6.8 and 6.1.1.4'
P P 0.1023 0.0942 'International Tables Vol C Tables 4.2.6.8 and 6.1.1.4'

loop_
_geom_angle_atom_site_label_1
_geom_angle_atom_site_label_2
_geom_angle_atom_site_label_3
_geom_angle
_geom_angle_site_symmetry_1
_geom_angle_site_symmetry_3
O24 Ho1 O14 93.53(15) . .
O24 Ho1 O3 87.75(13) . .
O14 Ho1 O3 152.42(13) . .
O24 Ho1 O25 79.53(13) . .
O14 Ho1 O25 80.15(13) . .
O3 Ho1 O25 72.99(13) . .
O24 Ho1 O6 153.16(13) . .
O14 Ho1 O6 99.41(13) . .
O3 Ho1 O6 91.37(12) . .
O25 Ho1 O6 125.71(12) . .
O24 Ho1 O27 78.28(14) . .
O14 Ho1 O27 129.48(14) . .
O3 Ho1 O27 77.76(13) . .
O25 Ho1 O27 143.69(13) . .
O6 Ho1 O27 75.33(14) . .
O24 Ho1 O26 77.80(14) . .
O14 Ho1 O26 77.58(14) . .
O3 Ho1 O26 129.34(14) . .
O25 Ho1 O26 146.94(13) . .
O6 Ho1 O26 82.14(13) . .
O27 Ho1 O26 51.91(14) . .
O24 Ho1 O7 146.47(12) . .
O14 Ho1 O7 84.25(13) . .
O3 Ho1 O7 79.72(12) . .
O25 Ho1 O7 67.10(11) . .
O6 Ho1 O7 58.95(11) . .
O27 Ho1 O7 127.94(13) . .
O26 Ho1 O7 133.46(13) . .
O24 Ho1 N3 72.97(14) . .
O14 Ho1 N3 103.62(15) . .
O3 Ho1 N3 103.09(14) . .
O25 Ho1 N3 152.40(13) . .
O6 Ho1 N3 81.14(13) . .
O27 Ho1 N3 26.15(14) . .
O26 Ho1 N3 26.25(14) . .
O7 Ho1 N3 140.09(12) . .
O24 Ho1 P2 170.36(10) . .
O14 Ho1 P2 94.21(10) . .
O3 Ho1 P2 82.73(9) . .
O25 Ho1 P2 96.15(9) . .
O6 Ho1 P2 29.58(9) . .
O27 Ho1 P2 101.05(10) . .
O26 Ho1 P2 109.51(11) . .
O7 Ho1 P2 29.52(8) . .
N3 Ho1 P2 110.63(10) . .
O24 Ho1 Ho2 73.07(9) . .
O14 Ho1 Ho2 114.98(10) . .
O3 Ho1 Ho2 39.53(9) . .
O25 Ho1 Ho2 35.29(9) . .
O6 Ho1 Ho2 120.89(8) . .
O27 Ho1 Ho2 109.96(10) . .
O26 Ho1 Ho2 148.71(10) . .
O7 Ho1 Ho2 77.63(8) . .
N3 Ho1 Ho2 129.29(11) . .
P2 Ho1 Ho2 98.41(3) . .
O24 Ho1 Ho3 113.42(10) . .
O14 Ho1 Ho3 69.93(10) . .
O3 Ho1 Ho3 84.27(9) . .
O25 Ho1 Ho3 35.17(9) . .
O6 Ho1 Ho3 93.15(9) . .
O27 Ho1 Ho3 158.26(10) . .
O26 Ho1 Ho3 145.96(11) . .
O7 Ho1 Ho3 34.89(8) . .
N3 Ho1 Ho3 170.71(11) . .
P2 Ho1 Ho3 64.23(3) . .
Ho2 Ho1 Ho3 59.970(8) . .
O15 Ho3 O19 90.84(14) . .
O15 Ho3 O10 150.40(13) . .
O19 Ho3 O10 107.70(13) . .
O15 Ho3 O7 91.76(14) . .
O19 Ho3 O7 147.35(13) . .
O10 Ho3 O7 84.85(13) . .
O15 Ho3 O25 80.23(13) . .
O19 Ho3 O25 78.32(12) . .
O10 Ho3 O25 125.30(13) . .
O7 Ho3 O25 70.09(12) . .
O15 Ho3 O36 89.22(15) . .
O19 Ho3 O36 65.68(13) . .
O10 Ho3 O36 78.28(14) . .
O7 Ho3 O36 146.88(13) . .
O25 Ho3 O36 142.32(12) . .
O15 Ho3 O35 77.05(14) . .
O19 Ho3 O35 137.26(14) . .
O10 Ho3 O35 73.68(13) . .
O7 Ho3 O35 74.77(13) . .
O25 Ho3 O35 137.13(13) . .
O36 Ho3 O35 73.22(14) . .
O15 Ho3 O11 148.90(13) . .
O19 Ho3 O11 80.07(12) . .
O10 Ho3 O11 59.49(12) . .
O7 Ho3 O11 81.04(12) . .
O25 Ho3 O11 68.85(12) . .
O36 Ho3 O11 113.15(13) . .
O35 Ho3 O11 128.70(12) . .
O15 Ho3 P3 171.97(11) . .
O19 Ho3 P3 96.04(10) . .
O10 Ho3 P3 29.36(9) . .
O7 Ho3 P3 80.21(9) . .
O25 Ho3 P3 97.08(9) . .
O36 Ho3 P3 97.38(11) . .
O35 Ho3 P3 100.41(10) . .
O11 Ho3 P3 30.22(8) . .
O15 Ho3 Ho2 113.65(10) . .
O19 Ho3 Ho2 70.37(10) . .
O10 Ho3 Ho2 94.57(9) . .
O7 Ho3 Ho2 78.84(9) . .
O25 Ho3 Ho2 34.59(9) . .
O36 Ho3 Ho2 130.38(10) . .
O35 Ho3 Ho2 151.86(10) . .
O11 Ho3 Ho2 35.32(7) . .
P3 Ho3 Ho2 65.22(3) . .
O15 Ho3 Ho1 73.63(10) . .
O19 Ho3 Ho1 112.25(9) . .
O10 Ho3 Ho1 117.47(10) . .
O7 Ho3 Ho1 38.56(9) . .
O25 Ho3 Ho1 34.66(8) . .
O36 Ho3 Ho1 162.80(11) . .
O35 Ho3 Ho1 103.42(10) . .
O11 Ho3 Ho1 82.39(8) . .
P3 Ho3 Ho1 99.83(3) . .
Ho2 Ho3 Ho1 58.804(15) . .
O23 Ho2 O20 91.97(14) . .
O23 Ho2 O11 156.08(13) . .
O20 Ho2 O11 84.61(13) . .
O23 Ho2 O37 80.93(14) . .
O20 Ho2 O37 81.97(15) . .
O11 Ho2 O37 121.75(14) . .
O23 Ho2 O25 81.86(13) . .
O20 Ho2 O25 83.27(13) . .
O11 Ho2 O25 74.24(13) . .
O37 Ho2 O25 156.85(14) . .
O23 Ho2 O2 111.75(14) . .
O20 Ho2 O2 143.31(13) . .
O11 Ho2 O2 83.72(13) . .
O37 Ho2 O2 75.03(14) . .
O25 Ho2 O2 126.13(12) . .
O23 Ho2 O3 84.62(13) . .
O20 Ho2 O3 153.85(13) . .
O11 Ho2 O3 88.11(12) . .
O37 Ho2 O3 122.77(14) . .
O25 Ho2 O3 70.58(12) . .
O2 Ho2 O3 59.97(12) . .
O23 Ho2 P1 101.15(10) . .
O20 Ho2 P1 166.87(9) . .
O11 Ho2 P1 83.20(9) . .
O37 Ho2 P1 100.38(11) . .
O25 Ho2 P1 98.04(9) . .
O2 Ho2 P1 29.77(9) . .
O3 Ho2 P1 30.33(8) . .
O23 Ho2 Ho1 73.22(10) . .
O20 Ho2 Ho1 118.09(10) . .
O11 Ho2 Ho1 87.51(9) . .
O37 Ho2 Ho1 147.25(11) . .
O25 Ho2 Ho1 36.02(9) . .
O2 Ho2 Ho1 96.01(9) . .
O3 Ho2 Ho1 36.31(8) . .
P1 Ho2 Ho1 66.24(3) . .
O23 Ho2 Ho3 116.73(10) . .
O20 Ho2 Ho3 75.21(9) . .
O11 Ho2 Ho3 39.58(9) . .
O37 Ho2 Ho3 151.21(11) . .
O25 Ho2 Ho3 35.83(9) . .
O2 Ho2 Ho3 114.34(9) . .
O3 Ho2 Ho3 83.21(8) . .
P1 Ho2 Ho3 98.17(3) . .
Ho1 Ho2 Ho3 61.226(16) . .
O12 Ho4 O4 85.78(14) . .
O12 Ho4 O8 98.36(13) . .
O4 Ho4 O8 81.74(14) . .
O12 Ho4 O40 80.81(15) . .
O4 Ho4 O40 86.81(15) . .
O8 Ho4 O40 168.54(15) . .
O12 Ho4 O41 83.11(14) . .
O4 Ho4 O41 161.82(15) . .
O8 Ho4 O41 85.70(15) . .
O40 Ho4 O41 105.47(16) . .
O12 Ho4 O33 162.49(14) . .
O4 Ho4 O33 78.48(15) . .
O8 Ho4 O33 87.03(15) . .
O40 Ho4 O33 90.60(15) . .
O41 Ho4 O33 114.03(15) . .
O12 Ho4 O32 137.26(15) . .
O4 Ho4 O32 126.69(16) . .
O8 Ho4 O32 111.90(15) . .
O40 Ho4 O32 75.07(17) . .
O41 Ho4 O32 70.38(16) . .
O33 Ho4 O32 52.68(15) . .
O12 Ho4 N1 160.00(15) . .
O4 Ho4 N1 102.39(15) . .
O8 Ho4 N1 100.85(15) . .
O40 Ho4 N1 81.45(16) . .
O41 Ho4 N1 92.81(15) . .
O33 Ho4 N1 26.18(15) . .
O32 Ho4 N1 26.52(15) . .
O16 Ho5 O18 100.57(14) . .
O16 Ho5 O22 89.28(15) . .
O18 Ho5 O22 88.44(14) . .
O16 Ho5 O39 169.83(17) . .
O18 Ho5 O39 83.51(14) . .
O22 Ho5 O39 100.20(17) . .
O16 Ho5 O38 102.32(15) . .
O18 Ho5 O38 150.00(15) . .
O22 Ho5 O38 72.79(14) . .
O39 Ho5 O38 77.28(16) . .
O16 Ho5 O30 87.95(15) . .
O18 Ho5 O30 128.36(14) . .
O22 Ho5 O30 142.94(14) . .
O39 Ho5 O30 82.27(16) . .
O38 Ho5 O30 71.77(14) . .
O16 Ho5 O29 85.48(16) . .
O18 Ho5 O29 77.73(15) . .
O22 Ho5 O29 164.01(14) . .
O39 Ho5 O29 86.32(18) . .
O38 Ho5 O29 123.10(14) . .
O30 Ho5 O29 52.04(14) . .
O16 Ho5 N2 86.55(15) . .
O18 Ho5 N2 103.13(15) . .
O22 Ho5 N2 168.24(14) . .
O39 Ho5 N2 83.45(17) . .
O38 Ho5 N2 97.37(15) . .
O30 Ho5 N2 25.96(14) . .
O29 Ho5 N2 26.08(14) . .
O15 P4 O14 112.1(2) . .
O15 P4 O16 111.7(2) . .
O14 P4 O16 113.3(2) . .
O15 P4 O13 106.8(2) . .
O14 P4 O13 104.8(2) . .
O16 P4 O13 107.4(2) . .
O24 P6 O23 112.2(2) . .
O24 P6 O22 113.1(2) . .
O23 P6 O22 112.9(2) . .
O24 P6 O21 106.5(2) . .
O23 P6 O21 104.6(2) . .
O22 P6 O21 106.8(2) . .
O20 P5 O19 112.2(2) . .
O20 P5 O18 112.8(2) . .
O19 P5 O18 112.1(2) . .
O20 P5 O17 106.5(2) . .
O19 P5 O17 104.6(2) . .
O18 P5 O17 108.0(2) . .
O4 P1 O2 115.8(2) . .
O4 P1 O3 113.0(2) . .
O2 P1 O3 106.2(2) . .
O4 P1 O1 104.5(2) . .
O2 P1 O1 109.3(2) . .
O3 P1 O1 107.9(2) . .
O4 P1 Ho2 128.67(17) . .
O2 P1 Ho2 51.12(15) . .
O3 P1 Ho2 55.40(14) . .
O1 P1 Ho2 126.84(15) . .
O12 P3 O10 115.6(2) . .
O12 P3 O11 113.7(2) . .
O10 P3 O11 105.2(2) . .
O12 P3 O9 108.7(2) . .
O10 P3 O9 103.4(2) . .
O11 P3 O9 109.8(2) . .
O12 P3 Ho3 129.39(15) . .
O10 P3 Ho3 48.57(14) . .
O11 P3 Ho3 56.83(15) . .
O9 P3 Ho3 121.39(15) . .
O8 P2 O7 115.6(2) . .
O8 P2 O6 113.8(2) . .
O7 P2 O6 106.6(2) . .
O8 P2 O5 107.0(2) . .
O7 P2 O5 103.6(2) . .
O6 P2 O5 109.7(2) . .
O8 P2 Ho1 129.06(16) . .
O7 P2 Ho1 55.06(14) . .
O6 P2 Ho1 51.87(14) . .
O5 P2 Ho1 123.90(16) . .
C37 O13 P4 125.8(3) . .
P4 O16 Ho5 159.4(2) . .
P4 O14 Ho1 134.2(2) . .
P4 O15 Ho3 133.3(2) . .
C61 O21 P6 123.2(4) . .
P6 O23 Ho2 130.8(2) . .
P6 O24 Ho1 132.8(2) . .
P6 O22 Ho5 162.1(2) . .
C49 O17 P5 128.3(3) . .
P5 O20 Ho2 131.6(2) . .
P5 O19 Ho3 138.1(2) . .
P5 O18 Ho5 154.5(2) . .
C1 O1 P1 125.3(3) . .
P1 O4 Ho4 153.0(3) . .
P1 O3 Ho1 158.1(2) . .
P1 O3 Ho2 94.27(16) . .
Ho1 O3 Ho2 104.16(14) . .
P1 O2 Ho2 99.11(19) . .
P3 O10 Ho3 102.07(18) . .
P3 O12 Ho4 148.6(2) . .
C25 O9 P3 124.1(3) . .
P3 O11 Ho2 159.0(2) . .
P3 O11 Ho3 92.95(17) . .
Ho2 O11 Ho3 105.10(13) . .
C13 O5 P2 121.4(4) . .
P2 O8 Ho4 147.0(2) . .
P2 O6 Ho1 98.55(17) . .
P2 O7 Ho3 156.6(2) . .
P2 O7 Ho1 95.42(17) . .
Ho3 O7 Ho1 106.55(13) . .
Ho2 O25 Ho1 108.69(15) . .
Ho2 O25 Ho3 109.58(14) . .
Ho1 O25 Ho3 110.17(14) . .
Ho2 O25 H25 123(4) . .
Ho1 O25 H25 107(4) . .
Ho3 O25 H25 99(4) . .
N1 O32 Ho4 95.3(3) . .
N1 O33 Ho4 96.2(4) . .
N2 O30 Ho5 96.9(3) . .
N2 O29 Ho5 95.4(3) . .
N3 O26 Ho1 94.5(3) . .
N3 O27 Ho1 94.7(3) . .
C74 O36 Ho3 127.4(4) . .
C74 O36 H36 106.8(17) . .
Ho3 O36 H36 119.1(17) . .
C73 O35 Ho3 129.1(4) . .
C73 O35 H35 106.4(16) . .
Ho3 O35 H35 117.6(16) . .
C75 O37 Ho2 125.5(4) . .
C75 O37 H37 108.6(16) . .
Ho2 O37 H37 122.6(16) . .
C80 O38 Ho5 139.4(4) . .
C80 O38 H38 109.4(14) . .
Ho5 O38 H38 111.0(14) . .
C79 O39 Ho5 131.0(4) . .
C79 O39 H39 108.6(14) . .
Ho5 O39 H39 119.8(15) . .
Ho4 O41 H41A 109.4 . .
Ho4 O41 H41B 109.4 . .
H41A O41 H41B 109.4 . .
Ho4 O40 H40A 109.5 . .
Ho4 O40 H40B 109.3 . .
H40A O40 H40B 109.3 . .
H48D O48 H48E 109.5 . .
C84 O45 H45 109.5 . .
C83 O44 H44 109.5 . .
H47G O47 H47H 109.5 . .
C82 O43 H43B 109.5 . .
C81 O42 H42 109.5 . .
C85 O46A H46A 109.5 . .
O34 N1 O33 122.8(6) . .
O34 N1 O32 121.4(6) . .
O33 N1 O32 115.8(5) . .
O34 N1 Ho4 178.7(5) . .
O33 N1 Ho4 57.6(3) . .
O32 N1 Ho4 58.2(3) . .
O31 N2 O30 121.3(5) . .
O31 N2 O29 122.9(5) . .
O30 N2 O29 115.7(5) . .
O31 N2 Ho5 177.6(4) . .
O30 N2 Ho5 57.2(3) . .
O29 N2 Ho5 58.6(3) . .
O28 N3 O27 121.5(6) . .
O28 N3 O26 121.7(5) . .
O27 N3 O26 116.8(5) . .
O28 N3 Ho1 168.4(4) . .
O27 N3 Ho1 59.2(3) . .
O26 N3 Ho1 59.3(3) . .
C78 N4 C76 111.2(5) . .
C78 N4 C77 112.4(5) . .
C76 N4 C77 111.0(5) . .
C78 N4 H4A 107.3 . .
C76 N4 H4A 107.3 . .
C77 N4 H4A 107.3 . .
C42 C37 C38 123.6(6) . .
C42 C37 O13 117.7(6) . .
C38 C37 O13 118.6(6) . .
C39 C38 C37 117.5(8) . .
C39 C38 C43 119.6(8) . .
C37 C38 C43 122.8(7) . .
C40 C39 C38 120.9(9) . .
C40 C39 H39A 119.6 . .
C38 C39 H39A 119.6 . .
C39 C40 C41 121.5(8) . .
C39 C40 H40 119.2 . .
C41 C40 H40 119.2 . .
C40 C41 C42 119.5(8) . .
C40 C41 H41 120.2 . .
C42 C41 H41 120.2 . .
C37 C42 C41 117.0(7) . .
C37 C42 C46 121.5(6) . .
C41 C42 C46 121.5(7) . .
C44A C43 C45 112.5(8) . .
C44A C43 C38 116.7(9) . .
C45 C43 C38 110.9(6) . .
C45 C43 C44B 102.4(16) . .
C38 C43 C44B 94.2(18) . .
C44A C43 H43 105.2 . .
C45 C43 H43 105.2 . .
C38 C43 H43 105.2 . .
C43 C45 H45A 109.5 . .
C43 C45 H45B 109.5 . .
H45A C45 H45B 109.5 . .
C43 C45 H45C 109.5 . .
H45A C45 H45C 109.5 . .
H45B C45 H45C 109.5 . .
C43 C44A H44A 109.5 . .
C43 C44A H44B 109.5 . .
H44A C44A H44B 109.5 . .
C43 C44A H44C 109.5 . .
H44A C44A H44C 109.5 . .
H44B C44A H44C 109.5 . .
C48 C46 C47B 118(3) . .
C48 C46 C42 112.9(7) . .
C47B C46 C42 126(3) . .
C48 C46 C47A 108.6(10) . .
C42 C46 C47A 109.3(12) . .
C48 C46 H46 108.6 . .
C42 C46 H46 108.6 . .
C47A C46 H46 108.6 . .
C46 C48 H48A 109.5 . .
C46 C48 H48B 109.5 . .
H48A C48 H48B 109.5 . .
C46 C48 H48C 109.5 . .
H48A C48 H48C 109.5 . .
H48B C48 H48C 109.5 . .
C46 C47A H47A 109.5 . .
C46 C47A H47B 109.5 . .
H47A C47A H47B 109.5 . .
C46 C47A H47C 109.5 . .
H47A C47A H47C 109.5 . .
H47B C47A H47C 109.5 . .
C62 C61 O21 119.2(6) . .
C62 C61 C66 122.9(6) . .
O21 C61 C66 117.9(5) . .
C65 C66 C61 116.4(7) . .
C65 C66 C70 122.7(7) . .
C61 C66 C70 120.9(6) . .
C64 C65 C66 121.6(7) . .
C64 C65 H65 119.2 . .
C66 C65 H65 119.2 . .
C65 C64 C63 120.2(7) . .
C65 C64 H64 119.9 . .
C63 C64 H64 119.9 . .
C64 C63 C62 121.6(7) . .
C64 C63 H63 119.2 . .
C62 C63 H63 119.2 . .
C63 C62 C61 117.2(7) . .
C63 C62 C67 121.2(7) . .
C61 C62 C67 121.6(6) . .
C72 C70 C71 130.7(12) . .
C72 C70 C66 112.9(10) . .
C71 C70 C66 116.5(9) . .
C66 C70 C20A 115.9(7) . .
C66 C70 C21A 103.1(9) . .
C20A C70 C21A 73.2(10) . .
C70 C72 H72A 109.5 . .
C70 C72 H72B 109.5 . .
H72A C72 H72B 109.5 . .
C70 C72 H72C 109.5 . .
H72A C72 H72C 109.5 . .
H72B C72 H72C 109.5 . .
C70 C71 H71A 109.5 . .
C70 C71 H71B 109.5 . .
H71A C71 H71B 109.5 . .
C70 C71 H71C 109.5 . .
H71A C71 H71C 109.5 . .
H71B C71 H71C 109.5 . .
C24 C67 C62 132.4(18) . .
C24 C67 C68 114.5(16) . .
C62 C67 C68 110.0(6) . .
C62 C67 C69 109.3(9) . .
C68 C67 C69 107.1(7) . .
C67 C68 H68A 109.5 . .
C67 C68 H68B 109.5 . .
H68A C68 H68B 109.5 . .
C67 C68 H68C 109.5 . .
H68A C68 H68C 109.5 . .
H68B C68 H68C 109.5 . .
C67 C24 H24A 109.5 . .
C67 C24 H24B 109.5 . .
H24A C24 H24B 109.5 . .
C67 C24 H24C 109.5 . .
H24A C24 H24C 109.5 . .
H24B C24 H24C 109.5 . .
C50 C49 O17 117.6(5) . .
C50 C49 C54 124.0(5) . .
O17 C49 C54 118.2(5) . .
C53 C54 C49 116.6(6) . .
C53 C54 C58 121.6(6) . .
C49 C54 C58 121.8(5) . .
C52 C53 C54 121.4(6) . .
C52 C53 H53 119.3 . .
C54 C53 H53 119.3 . .
C51 C52 C53 119.7(6) . .
C51 C52 H52 120.1 . .
C53 C52 H52 120.1 . .
C52 C51 C50 121.3(6) . .
C52 C51 H51 119.4 . .
C50 C51 H51 119.4 . .
C49 C50 C51 117.0(6) . .
C49 C50 C55 122.1(5) . .
C51 C50 C55 120.8(6) . .
C59 C58 C54 113.5(5) . .
C59 C58 C60 109.3(5) . .
C54 C58 C60 110.4(5) . .
C59 C58 H58 107.8 . .
C54 C58 H58 107.8 . .
C60 C58 H58 107.8 . .
C58 C60 H60A 109.5 . .
C58 C60 H60B 109.5 . .
H60A C60 H60B 109.5 . .
C58 C60 H60C 109.5 . .
H60A C60 H60C 109.5 . .
H60B C60 H60C 109.5 . .
C58 C59 H59A 109.5 . .
C58 C59 H59B 109.5 . .
H59A C59 H59B 109.5 . .
C58 C59 H59C 109.5 . .
H59A C59 H59C 109.5 . .
H59B C59 H59C 109.5 . .
C50 C55 C57 112.9(6) . .
C50 C55 C56 110.1(6) . .
C57 C55 C56 110.2(6) . .
C50 C55 H55 107.8 . .
C57 C55 H55 107.8 . .
C56 C55 H55 107.8 . .
C55 C57 H57A 109.5 . .
C55 C57 H57B 109.5 . .
H57A C57 H57B 109.5 . .
C55 C57 H57C 109.5 . .
H57A C57 H57C 109.5 . .
H57B C57 H57C 109.5 . .
C55 C56 H56A 109.5 . .
C55 C56 H56B 109.5 . .
H56A C56 H56B 109.5 . .
C55 C56 H56C 109.5 . .
H56A C56 H56C 109.5 . .
H56B C56 H56C 109.5 . .
C2 C1 O1 117.7(5) . .
C2 C1 C6 123.5(5) . .
O1 C1 C6 118.7(5) . .
C1 C2 C3 117.8(6) . .
C1 C2 C7 120.0(5) . .
C3 C2 C7 122.2(6) . .
C4 C3 C2 121.2(6) . .
C4 C3 H3 119.4 . .
C2 C3 H3 119.4 . .
C3 C4 C5 119.4(6) . .
C3 C4 H4 120.3 . .
C5 C4 H4 120.3 . .
C4 C5 C6 122.3(6) . .
C4 C5 H5 118.8 . .
C6 C5 H5 118.8 . .
C5 C6 C1 115.8(6) . .
C5 C6 C10 122.1(6) . .
C1 C6 C10 122.1(5) . .
C9 C7 C2 113.5(6) . .
C9 C7 C8 110.6(6) . .
C2 C7 C8 111.1(6) . .
C9 C7 H7 107.1 . .
C2 C7 H7 107.1 . .
C8 C7 H7 107.1 . .
C7 C9 H9A 109.5 . .
C7 C9 H9B 109.5 . .
H9A C9 H9B 109.5 . .
C7 C9 H9C 109.5 . .
H9A C9 H9C 109.5 . .
H9B C9 H9C 109.5 . .
C7 C8 H8A 109.5 . .
C7 C8 H8B 109.5 . .
H8A C8 H8B 109.5 . .
C7 C8 H8C 109.5 . .
H8A C8 H8C 109.5 . .
H8B C8 H8C 109.5 . .
C6 C10 C11 109.6(5) . .
C6 C10 C12 113.9(5) . .
C11 C10 C12 110.2(6) . .
C6 C10 H10 107.6 . .
C11 C10 H10 107.6 . .
C12 C10 H10 107.6 . .
C10 C11 H11A 109.5 . .
C10 C11 H11B 109.5 . .
H11A C11 H11B 109.5 . .
C10 C11 H11C 109.5 . .
H11A C11 H11C 109.5 . .
H11B C11 H11C 109.5 . .
C10 C12 H12A 109.5 . .
C10 C12 H12B 109.5 . .
H12A C12 H12B 109.5 . .
C10 C12 H12C 109.5 . .
H12A C12 H12C 109.5 . .
H12B C12 H12C 109.5 . .
C30 C25 C26 124.0(5) . .
C30 C25 O9 118.3(5) . .
C26 C25 O9 117.3(5) . .
C27 C26 C25 116.3(5) . .
C27 C26 C31 122.8(5) . .
C25 C26 C31 120.8(5) . .
C28 C27 C26 121.2(6) . .
C28 C27 H27 119.4 . .
C26 C27 H27 119.4 . .
C29 C28 C27 120.2(6) . .
C29 C28 H28 119.9 . .
C27 C28 H28 119.9 . .
C28 C29 C30 122.0(6) . .
C28 C29 H29 119.0 . .
C30 C29 H29 119.0 . .
C29 C30 C25 116.1(6) . .
C29 C30 C34 123.5(6) . .
C25 C30 C34 120.2(5) . .
C33 C31 C26 113.7(5) . .
C33 C31 C32 110.8(5) . .
C26 C31 C32 110.2(5) . .
C33 C31 H31 107.3 . .
C26 C31 H31 107.3 . .
C32 C31 H31 107.3 . .
C31 C33 H33A 109.5 . .
C31 C33 H33B 109.5 . .
H33A C33 H33B 109.5 . .
C31 C33 H33C 109.5 . .
H33A C33 H33C 109.5 . .
H33B C33 H33C 109.5 . .
C31 C32 H32A 109.5 . .
C31 C32 H32B 109.5 . .
H32A C32 H32B 109.5 . .
C31 C32 H32C 109.5 . .
H32A C32 H32C 109.5 . .
H32B C32 H32C 109.5 . .
C30 C34 C36 112.5(6) . .
C30 C34 C35 109.5(5) . .
C36 C34 C35 111.3(6) . .
C30 C34 H34 107.8 . .
C36 C34 H34 107.8 . .
C35 C34 H34 107.8 . .
C34 C36 H36A 109.5 . .
C34 C36 H36B 109.5 . .
H36A C36 H36B 109.5 . .
C34 C36 H36C 109.5 . .
H36A C36 H36C 109.5 . .
H36B C36 H36C 109.5 . .
C34 C35 H35A 109.5 . .
C34 C35 H35B 109.5 . .
H35A C35 H35B 109.5 . .
C34 C35 H35C 109.5 . .
H35A C35 H35C 109.5 . .
H35B C35 H35C 109.5 . .
C14 C13 C18 123.7(5) . .
C14 C13 O5 117.5(5) . .
C18 C13 O5 118.8(5) . .
C13 C14 C15 117.5(6) . .
C13 C14 C19 121.3(5) . .
C15 C14 C19 120.8(6) . .
C16 C15 C14 121.1(7) . .
C16 C15 H15 119.4 . .
C14 C15 H15 119.4 . .
C15 C16 C17 119.7(6) . .
C15 C16 H16 120.1 . .
C17 C16 H16 120.1 . .
C16 C17 C18 121.6(6) . .
C16 C17 H17 119.2 . .
C18 C17 H17 119.2 . .
C17 C18 C13 116.2(6) . .
C17 C18 C22 121.3(6) . .
C13 C18 C22 122.3(6) . .
C20 C19 C14 113.8(6) . .
C20 C19 C21 112.2(7) . .
C14 C19 C21 108.5(6) . .
C20 C19 H19 107.3 . .
C14 C19 H19 107.3 . .
C21 C19 H19 107.3 . .
C19 C21 H21A 109.5 . .
C19 C21 H21B 109.5 . .
H21A C21 H21B 109.5 . .
C19 C21 H21C 109.5 . .
H21A C21 H21C 109.5 . .
H21B C21 H21C 109.5 . .
C19 C20 H20A 109.5 . .
C19 C20 H20B 109.5 . .
H20A C20 H20B 109.5 . .
C19 C20 H20C 109.5 . .
H20A C20 H20C 109.5 . .
H20B C20 H20C 109.5 . .
C18 C22 C23 109.4(6) . .
C18 C22 C1A 112.8(6) . .
C23 C22 C1A 111.6(7) . .
C18 C22 H22 107.6 . .
C23 C22 H22 107.6 . .
C1A C22 H22 107.6 . .
C22 C23 H23A 109.5 . .
C22 C23 H23B 109.5 . .
H23A C23 H23B 109.5 . .
C22 C23 H23C 109.5 . .
H23A C23 H23C 109.5 . .
H23B C23 H23C 109.5 . .
C22 C1A H1AA 109.5 . .
C22 C1A H1AB 109.5 . .
H1AA C1A H1AB 109.5 . .
C22 C1A H1AC 109.5 . .
H1AA C1A H1AC 109.5 . .
H1AB C1A H1AC 109.5 . .
N4 C76 H76A 109.5 . .
N4 C76 H76B 109.5 . .
H76A C76 H76B 109.5 . .
N4 C76 H76C 109.5 . .
H76A C76 H76C 109.5 . .
H76B C76 H76C 109.5 . .
N4 C77 H77A 109.5 . .
N4 C77 H77B 109.5 . .
H77A C77 H77B 109.5 . .
N4 C77 H77C 109.5 . .
H77A C77 H77C 109.5 . .
H77B C77 H77C 109.5 . .
N4 C78 C78 110.9(6) . 2_556
N4 C78 H78A 109.5 . .
C78 C78 H78A 109.5 2_556 .
N4 C78 H78B 109.5 . .
C78 C78 H78B 109.5 2_556 .
H78A C78 H78B 108.1 . .
O38 C80 H80A 109.5 . .
O38 C80 H80B 109.5 . .
H80A C80 H80B 109.5 . .
O38 C80 H80C 109.5 . .
H80A C80 H80C 109.5 . .
H80B C80 H80C 109.5 . .
O39 C79 H79A 109.5 . .
O39 C79 H79B 109.5 . .
H79A C79 H79B 109.5 . .
O39 C79 H79C 109.5 . .
H79A C79 H79C 109.5 . .
H79B C79 H79C 109.5 . .
O37 C75 H75A 109.5 . .
O37 C75 H75B 109.5 . .
H75A C75 H75B 109.5 . .
O37 C75 H75C 109.5 . .
H75A C75 H75C 109.5 . .
H75B C75 H75C 109.5 . .
O35 C73 H73A 109.5 . .
O35 C73 H73B 109.5 . .
H73A C73 H73B 109.5 . .
O35 C73 H73C 109.5 . .
H73A C73 H73C 109.5 . .
H73B C73 H73C 109.5 . .
O36 C74 H74A 109.5 . .
O36 C74 H74B 109.5 . .
H74A C74 H74B 109.5 . .
O36 C74 H74C 109.5 . .
H74A C74 H74C 109.5 . .
H74B C74 H74C 109.5 . .
O44 C83 H83A 109.5 . .
O44 C83 H83B 109.5 . .
H83A C83 H83B 109.5 . .
O44 C83 H83C 109.5 . .
H83A C83 H83C 109.5 . .
H83B C83 H83C 109.5 . .
O42 C81 H81A 109.5 . .
O42 C81 H81B 109.5 . .
H81A C81 H81B 109.5 . .
O42 C81 H81C 109.5 . .
H81A C81 H81C 109.5 . .
H81B C81 H81C 109.5 . .
O45 C84 H84A 109.5 . .
O45 C84 H84B 109.5 . .
H84A C84 H84B 109.5 . .
O45 C84 H84C 109.5 . .
H84A C84 H84C 109.5 . .
H84B C84 H84C 109.5 . .
O43 C82 H82A 109.5 . .
O43 C82 H82B 109.5 . .
H82A C82 H82B 109.5 . .
O43 C82 H82C 109.5 . .
H82A C82 H82C 109.5 . .
H82B C82 H82C 109.5 . .
C70 C21A H21D 109.5 . .
C70 C21A H21E 109.5 . .
H21D C21A H21E 109.5 . .
C70 C21A H21F 109.5 . .
H21D C21A H21F 109.5 . .
H21E C21A H21F 109.5 . .
C70 C20A H20D 109.5 . .
C70 C20A H20E 109.5 . .
H20D C20A H20E 109.5 . .
C70 C20A H20F 109.5 . .
H20D C20A H20F 109.5 . .
H20E C20A H20F 109.5 . .
C67 C69 H69A 109.5 . .
C67 C69 H69B 109.5 . .
H69A C69 H69B 109.5 . .
C67 C69 H69C 109.5 . .
H69A C69 H69C 109.5 . .
H69B C69 H69C 109.5 . .
C46 C47B H47D 109.5 . .
C46 C47B H47E 109.5 . .
H47D C47B H47E 109.5 . .
C46 C47B H47F 109.5 . .
H47D C47B H47F 109.5 . .
H47E C47B H47F 109.5 . .
C43 C44B H44D 109.5 . .
C43 C44B H44E 109.5 . .
H44D C44B H44E 109.5 . .
C43 C44B H44F 109.5 . .
H44D C44B H44F 109.5 . .
H44E C44B H44F 109.5 . .
C85 O46B H46B 109.5 . .

loop_
_geom_bond_atom_site_label_1
_geom_bond_atom_site_label_2
_geom_bond_distance
_geom_bond_site_symmetry_2
Ho1 O24 2.239(4) .
Ho1 O14 2.241(4) .
Ho1 O3 2.322(4) .
Ho1 O25 2.361(4) .
Ho1 O6 2.448(4) .
Ho1 O27 2.482(4) .
Ho1 O26 2.485(4) .
Ho1 O7 2.534(4) .
Ho1 N3 2.882(5) .
Ho1 P2 3.0771(15) .
Ho1 Ho2 3.8026(8) .
Ho1 Ho3 3.8965(9) .
Ho3 O15 2.220(4) .
Ho3 O19 2.262(3) .
Ho3 O10 2.324(3) .
Ho3 O7 2.325(3) .
Ho3 O25 2.391(4) .
Ho3 O36 2.443(4) .
Ho3 O35 2.462(4) .
Ho3 O11 2.540(4) .
Ho3 P3 3.0305(15) .
Ho3 Ho2 3.8487(8) .
Ho2 O23 2.225(4) .
Ho2 O20 2.242(4) .
Ho2 O11 2.305(3) .
Ho2 O37 2.319(4) .
Ho2 O25 2.319(4) .
Ho2 O2 2.384(4) .
Ho2 O3 2.496(4) .
Ho2 P1 3.0239(16) .
Ho4 O12 2.216(4) .
Ho4 O4 2.218(4) .
Ho4 O8 2.248(4) .
Ho4 O40 2.301(4) .
Ho4 O41 2.314(4) .
Ho4 O33 2.452(4) .
Ho4 O32 2.464(4) .
Ho4 N1 2.887(6) .
Ho5 O16 2.170(4) .
Ho5 O18 2.187(4) .
Ho5 O22 2.210(4) .
Ho5 O39 2.346(4) .
Ho5 O38 2.391(4) .
Ho5 O30 2.429(4) .
Ho5 O29 2.460(5) .
Ho5 N2 2.870(5) .
P4 O15 1.510(4) .
P4 O14 1.514(4) .
P4 O16 1.521(4) .
P4 O13 1.607(4) .
P6 O24 1.512(4) .
P6 O23 1.514(4) .
P6 O22 1.520(4) .
P6 O21 1.622(4) .
P5 O20 1.514(4) .
P5 O19 1.518(4) .
P5 O18 1.521(4) .
P5 O17 1.610(4) .
P1 O4 1.497(4) .
P1 O2 1.521(4) .
P1 O3 1.531(4) .
P1 O1 1.606(4) .
P3 O12 1.502(4) .
P3 O10 1.519(4) .
P3 O11 1.527(3) .
P3 O9 1.597(4) .
P2 O8 1.492(4) .
P2 O7 1.523(3) .
P2 O6 1.536(4) .
P2 O5 1.611(4) .
O13 C37 1.404(7) .
O21 C61 1.401(7) .
O17 C49 1.402(6) .
O1 C1 1.411(6) .
O9 C25 1.419(7) .
O5 C13 1.414(6) .
O25 H25 0.72(5) .
O32 N1 1.294(7) .
O33 N1 1.281(7) .
O34 N1 1.232(7) .
O30 N2 1.266(6) .
O29 N2 1.267(6) .
O31 N2 1.221(7) .
O26 N3 1.278(7) .
O27 N3 1.274(6) .
O28 N3 1.241(6) .
O36 C74 1.452(7) .
O36 H36 0.880(10) .
O35 C73 1.411(8) .
O35 H35 0.883(10) .
O37 C75 1.449(7) .
O37 H37 0.878(10) .
O38 C80 1.442(7) .
O38 H38 0.874(9) .
O39 C79 1.415(7) .
O39 H39 0.876(9) .
O41 H41A 0.8733 .
O41 H41B 0.8721 .
O40 H40A 0.8726 .
O40 H40B 0.8728 .
O48 H48D 0.8698 .
O48 H48E 0.8697 .
O45 C84 1.329(11) .
O45 H45 0.8400 .
O44 C83 1.381(10) .
O44 H44 0.8400 .
O47 H47G 0.8705 .
O47 H47H 0.8694 .
O43 C82 1.456(12) .
O43 H43B 0.8400 .
O42 C81 1.463(15) .
O42 H42 0.8400 .
O46A C85 1.351(13) .
O46A H46A 0.8400 .
N4 C78 1.496(7) .
N4 C76 1.497(8) .
N4 C77 1.498(8) .
N4 H4A 1.0000 .
C37 C42 1.385(9) .
C37 C38 1.385(9) .
C38 C39 1.385(11) .
C38 C43 1.530(11) .
C39 C40 1.359(14) .
C39 H39A 0.9500 .
C40 C41 1.384(13) .
C40 H40 0.9500 .
C41 C42 1.412(10) .
C41 H41 0.9500 .
C42 C46 1.524(10) .
C43 C44A 1.492(12) .
C43 C45 1.521(11) .
C43 C44B 1.593(19) .
C43 H43 1.0000 .
C45 H45A 0.9800 .
C45 H45B 0.9800 .
C45 H45C 0.9800 .
C44A H44A 0.9800 .
C44A H44B 0.9800 .
C44A H44C 0.9800 .
C46 C48 1.497(10) .
C46 C47B 1.51(2) .
C46 C47A 1.538(16) .
C46 H46 1.0000 .
C48 H48A 0.9800 .
C48 H48B 0.9800 .
C48 H48C 0.9800 .
C47A H47A 0.9800 .
C47A H47B 0.9800 .
C47A H47C 0.9800 .
C61 C62 1.390(9) .
C61 C66 1.406(9) .
C66 C65 1.399(9) .
C66 C70 1.513(10) .
C65 C64 1.362(12) .
C65 H65 0.9500 .
C64 C63 1.376(12) .
C64 H64 0.9500 .
C63 C62 1.382(10) .
C63 H63 0.9500 .
C62 C67 1.503(10) .
C70 C72 1.425(15) .
C70 C71 1.436(15) .
C70 C20A 1.582(15) .
C70 C21A 1.69(2) .
C72 H72A 0.9800 .
C72 H72B 0.9800 .
C72 H72C 0.9800 .
C71 H71A 0.9800 .
C71 H71B 0.9800 .
C71 H71C 0.9800 .
C67 C24 1.30(3) .
C67 C68 1.540(11) .
C67 C69 1.611(12) .
C68 H68A 0.9800 .
C68 H68B 0.9800 .
C68 H68C 0.9800 .
C24 H24A 0.9800 .
C24 H24B 0.9800 .
C24 H24C 0.9800 .
C49 C50 1.386(8) .
C49 C54 1.407(8) .
C54 C53 1.398(8) .
C54 C58 1.525(8) .
C53 C52 1.394(9) .
C53 H53 0.9500 .
C52 C51 1.389(10) .
C52 H52 0.9500 .
C51 C50 1.402(8) .
C51 H51 0.9500 .
C50 C55 1.520(9) .
C58 C59 1.523(8) .
C58 C60 1.536(8) .
C58 H58 1.0000 .
C60 H60A 0.9800 .
C60 H60B 0.9800 .
C60 H60C 0.9800 .
C59 H59A 0.9800 .
C59 H59B 0.9800 .
C59 H59C 0.9800 .
C55 C57 1.526(10) .
C55 C56 1.531(9) .
C55 H55 1.0000 .
C57 H57A 0.9800 .
C57 H57B 0.9800 .
C57 H57C 0.9800 .
C56 H56A 0.9800 .
C56 H56B 0.9800 .
C56 H56C 0.9800 .
C1 C2 1.381(8) .
C1 C6 1.412(8) .
C2 C3 1.394(8) .
C2 C7 1.532(9) .
C3 C4 1.383(10) .
C3 H3 0.9500 .
C4 C5 1.384(9) .
C4 H4 0.9500 .
C5 C6 1.398(8) .
C5 H5 0.9500 .
C6 C10 1.518(8) .
C7 C9 1.519(9) .
C7 C8 1.531(10) .
C7 H7 1.0000 .
C9 H9A 0.9800 .
C9 H9B 0.9800 .
C9 H9C 0.9800 .
C8 H8A 0.9800 .
C8 H8B 0.9800 .
C8 H8C 0.9800 .
C10 C11 1.529(9) .
C10 C12 1.529(9) .
C10 H10 1.0000 .
C11 H11A 0.9800 .
C11 H11B 0.9800 .
C11 H11C 0.9800 .
C12 H12A 0.9800 .
C12 H12B 0.9800 .
C12 H12C 0.9800 .
C25 C30 1.398(8) .
C25 C26 1.401(8) .
C26 C27 1.392(9) .
C26 C31 1.521(8) .
C27 C28 1.389(10) .
C27 H27 0.9500 .
C28 C29 1.370(10) .
C28 H28 0.9500 .
C29 C30 1.390(9) .
C29 H29 0.9500 .
C30 C34 1.519(8) .
C31 C33 1.519(8) .
C31 C32 1.537(9) .
C31 H31 1.0000 .
C33 H33A 0.9800 .
C33 H33B 0.9800 .
C33 H33C 0.9800 .
C32 H32A 0.9800 .
C32 H32B 0.9800 .
C32 H32C 0.9800 .
C34 C36 1.536(9) .
C34 C35 1.538(10) .
C34 H34 1.0000 .
C36 H36A 0.9800 .
C36 H36B 0.9800 .
C36 H36C 0.9800 .
C35 H35A 0.9800 .
C35 H35B 0.9800 .
C35 H35C 0.9800 .
C13 C14 1.389(8) .
C13 C18 1.406(8) .
C14 C15 1.397(8) .
C14 C19 1.534(8) .
C15 C16 1.384(10) .
C15 H15 0.9500 .
C16 C17 1.395(10) .
C16 H16 0.9500 .
C17 C18 1.405(9) .
C17 H17 0.9500 .
C18 C22 1.515(9) .
C19 C20 1.514(10) .
C19 C21 1.536(11) .
C19 H19 1.0000 .
C21 H21A 0.9800 .
C21 H21B 0.9800 .
C21 H21C 0.9800 .
C20 H20A 0.9800 .
C20 H20B 0.9800 .
C20 H20C 0.9800 .
C22 C23 1.520(11) .
C22 C1A 1.530(11) .
C22 H22 1.0000 .
C23 H23A 0.9800 .
C23 H23B 0.9800 .
C23 H23C 0.9800 .
C1A H1AA 0.9800 .
C1A H1AB 0.9800 .
C1A H1AC 0.9800 .
C76 H76A 0.9800 .
C76 H76B 0.9800 .
C76 H76C 0.9800 .
C77 H77A 0.9800 .
C77 H77B 0.9800 .
C77 H77C 0.9800 .
C78 C78 1.511(12) 2_556
C78 H78A 0.9900 .
C78 H78B 0.9900 .
C80 H80A 0.9800 .
C80 H80B 0.9800 .
C80 H80C 0.9800 .
C79 H79A 0.9800 .
C79 H79B 0.9800 .
C79 H79C 0.9800 .
C75 H75A 0.9800 .
C75 H75B 0.9800 .
C75 H75C 0.9800 .
C73 H73A 0.9800 .
C73 H73B 0.9800 .
C73 H73C 0.9800 .
C74 H74A 0.9800 .
C74 H74B 0.9800 .
C74 H74C 0.9800 .
C83 H83A 0.9800 .
C83 H83B 0.9800 .
C83 H83C 0.9800 .
C81 H81A 0.9800 .
C81 H81B 0.9800 .
C81 H81C 0.9800 .
C84 H84A 0.9800 .
C84 H84B 0.9800 .
C84 H84C 0.9800 .
C82 H82A 0.9800 .
C82 H82B 0.9800 .
C82 H82C 0.9800 .
C85 O46B 1.338(15) .
C21A H21D 0.9800 .
C21A H21E 0.9800 .
C21A H21F 0.9800 .
C20A H20D 0.9800 .
C20A H20E 0.9800 .
C20A H20F 0.9800 .
C69 H69A 0.9800 .
C69 H69B 0.9800 .
C69 H69C 0.9800 .
C47B H47D 0.9800 .
C47B H47E 0.9800 .
C47B H47F 0.9800 .
C44B H44D 0.9800 .
C44B H44E 0.9800 .
C44B H44F 0.9800 .
O46B H46B 0.8400 .

loop_
_geom_hbond_atom_site_label_D
_geom_hbond_atom_site_label_H
_geom_hbond_atom_site_label_A
_geom_hbond_distance_DH
_geom_hbond_distance_HA
_geom_hbond_distance_DA
_geom_hbond_angle_DHA
_geom_hbond_site_symmetry_A
O35 H35 O5 0.883(10) 2.14(3) 2.948(6) 151(4) .
O37 H37 O45 0.878(10) 1.689(15) 2.565(8) 175(7) .
O39 H39 O30 0.876(9) 2.43(6) 3.022(6) 126(6) 2_557
O39 H39 O31 0.876(9) 1.971(12) 2.843(6) 174(6) 2_557
O39 H39 N2 0.876(9) 2.46(3) 3.277(7) 155(7) 2_557
O41 H41A O46A 0.87 1.88 2.691(11) 154.0 .
O41 H41A O46B 0.87 1.84 2.696(15) 165.3 .
O48 H48E O2 0.87 1.98 2.811(6) 158.6 .
O48 H48D O40 0.87 1.90 2.676(7) 147.8 .
O45 H45 O2 0.84 2.69 3.068(8) 108.7 .
O44 H44 O32 0.84 2.69 3.163(8) 117.3 .
O44 H44 O41 0.84 1.87 2.694(6) 166.6 .
O47 H47G O32 0.87 2.37 3.046(7) 135.2 .
O47 H47G O34 0.87 2.22 3.077(8) 167.2 .
O47 H47G N1 0.87 2.59 3.430(7) 162.7 .
O47 H47H O42 0.87 1.80 2.606(10) 154.2 .
O43 H43B O28 0.84 2.03 2.872(9) 174.1 2_556
O42 H42 O43 0.84 2.00 2.776(11) 152.3 .
O46A H46A O10 0.84 2.11 2.717(10) 128.5 .
C76 H76A O33 0.98 2.60 3.410(8) 140.0 .
C76 H76B O27 0.98 2.46 3.218(8) 134.0 .
C77 H77C O33 0.98 2.39 3.309(8) 155.8 .
C80 H80B O31 0.98 2.61 3.197(10) 118.8 2_557
C80 H80C O30 0.98 2.42 3.051(9) 121.4 .
C73 H73C O36 0.98 2.63 3.220(9) 119.2 .
C83 H83C O34 0.98 2.57 3.531(14) 167.6 2_666
C84 H84B O48 0.98 2.56 3.464(13) 152.7 .
O46B H46B O10 0.84 2.07 2.689(11) 130.3 .
O46B H46B O35 0.84 2.28 3.022(16) 147.1 .

loop_
_geom_torsion_atom_site_label_1
_geom_torsion_atom_site_label_2
_geom_torsion_atom_site_label_3
_geom_torsion_atom_site_label_4
_geom_torsion
_geom_torsion_site_symmetry_4
O15 P4 O13 C37 98.5(5) .
O14 P4 O13 C37 -142.3(5) .
O16 P4 O13 C37 -21.5(5) .
O15 P4 O16 Ho5 39.3(8) .
O14 P4 O16 Ho5 -88.6(7) .
O13 P4 O16 Ho5 156.1(7) .
O15 P4 O14 Ho1 -54.7(4) .
O16 P4 O14 Ho1 73.0(4) .
O13 P4 O14 Ho1 -170.2(3) .
O14 P4 O15 Ho3 42.4(4) .
O16 P4 O15 Ho3 -86.1(3) .
O13 P4 O15 Ho3 156.7(3) .
O24 P6 O21 C61 108.3(5) .
O23 P6 O21 C61 -132.7(4) .
O22 P6 O21 C61 -12.8(5) .
O24 P6 O23 Ho2 -53.4(4) .
O22 P6 O23 Ho2 75.9(3) .
O21 P6 O23 Ho2 -168.4(3) .
O23 P6 O24 Ho1 47.0(4) .
O22 P6 O24 Ho1 -82.1(3) .
O21 P6 O24 Ho1 160.8(3) .
O24 P6 O22 Ho5 49.3(8) .
O23 P6 O22 Ho5 -79.5(8) .
O21 P6 O22 Ho5 166.2(7) .
O20 P5 O17 C49 117.3(5) .
O19 P5 O17 C49 -123.7(5) .
O18 P5 O17 C49 -4.1(5) .
O19 P5 O20 Ho2 42.3(3) .
O18 P5 O20 Ho2 -85.5(3) .
O17 P5 O20 Ho2 156.2(2) .
O20 P5 O19 Ho3 -43.7(4) .
O18 P5 O19 Ho3 84.5(4) .
O17 P5 O19 Ho3 -158.7(3) .
O20 P5 O18 Ho5 76.8(6) .
O19 P5 O18 Ho5 -51.0(6) .
O17 P5 O18 Ho5 -165.8(5) .
O4 P1 O1 C1 -113.9(4) .
O2 P1 O1 C1 10.5(5) .
O3 P1 O1 C1 125.6(4) .
Ho2 P1 O1 C1 65.9(5) .
O2 P1 O4 Ho4 47.2(6) .
O3 P1 O4 Ho4 -75.6(6) .
O1 P1 O4 Ho4 167.4(5) .
Ho2 P1 O4 Ho4 -12.4(6) .
O4 P1 O3 Ho1 -25.4(7) .
O2 P1 O3 Ho1 -153.4(6) .
O1 P1 O3 Ho1 89.6(6) .
Ho2 P1 O3 Ho1 -147.6(7) .
O4 P1 O3 Ho2 122.1(2) .
O2 P1 O3 Ho2 -5.8(2) .
O1 P1 O3 Ho2 -122.87(17) .
O4 P1 O2 Ho2 -120.1(2) .
O3 P1 O2 Ho2 6.1(2) .
O1 P1 O2 Ho2 122.28(19) .
O12 P3 O10 Ho3 -121.1(2) .
O11 P3 O10 Ho3 5.2(2) .
O9 P3 O10 Ho3 120.28(18) .
O10 P3 O12 Ho4 50.0(5) .
O11 P3 O12 Ho4 -71.8(5) .
O9 P3 O12 Ho4 165.6(4) .
Ho3 P3 O12 Ho4 -6.2(6) .
O12 P3 O9 C25 32.1(4) .
O10 P3 O9 C25 155.4(4) .
O11 P3 O9 C25 -92.8(4) .
Ho3 P3 O9 C25 -155.3(3) .
O12 P3 O11 Ho2 -26.9(7) .
O10 P3 O11 Ho2 -154.3(6) .
O9 P3 O11 Ho2 95.1(6) .
Ho3 P3 O11 Ho2 -149.7(7) .
O12 P3 O11 Ho3 122.78(18) .
O10 P3 O11 Ho3 -4.6(2) .
O9 P3 O11 Ho3 -115.24(18) .
O8 P2 O5 C13 -84.0(4) .
O7 P2 O5 C13 153.5(4) .
O6 P2 O5 C13 40.0(5) .
Ho1 P2 O5 C13 96.6(4) .
O7 P2 O8 Ho4 -20.4(5) .
O6 P2 O8 Ho4 103.5(5) .
O5 P2 O8 Ho4 -135.1(4) .
Ho1 P2 O8 Ho4 44.2(5) .
O8 P2 O6 Ho1 -121.92(19) .
O7 P2 O6 Ho1 6.7(2) .
O5 P2 O6 Ho1 118.19(19) .
O8 P2 O7 Ho3 -78.9(6) .
O6 P2 O7 Ho3 153.5(5) .
O5 P2 O7 Ho3 37.9(6) .
Ho1 P2 O7 Ho3 159.9(6) .
O8 P2 O7 Ho1 121.2(2) .
O6 P2 O7 Ho1 -6.4(2) .
O5 P2 O7 Ho1 -122.08(18) .
Ho4 O33 N1 O34 -178.5(6) .
Ho4 O33 N1 O32 2.7(6) .
Ho4 O32 N1 O34 178.5(6) .
Ho4 O32 N1 O33 -2.7(6) .
Ho5 O30 N2 O31 177.8(5) .
Ho5 O30 N2 O29 -0.8(5) .
Ho5 O29 N2 O31 -177.8(5) .
Ho5 O29 N2 O30 0.8(5) .
Ho1 O27 N3 O28 166.5(5) .
Ho1 O27 N3 O26 -14.5(5) .
Ho1 O26 N3 O28 -166.5(5) .
Ho1 O26 N3 O27 14.5(5) .
P4 O13 C37 C42 97.2(6) .
P4 O13 C37 C38 -86.6(6) .
C42 C37 C38 C39 0.2(10) .
O13 C37 C38 C39 -175.7(6) .
C42 C37 C38 C43 176.8(6) .
O13 C37 C38 C43 0.8(9) .
C37 C38 C39 C40 -0.8(12) .
C43 C38 C39 C40 -177.4(8) .
C38 C39 C40 C41 0.7(14) .
C39 C40 C41 C42 -0.2(13) .
C38 C37 C42 C41 0.3(9) .
O13 C37 C42 C41 176.3(5) .
C38 C37 C42 C46 -176.5(6) .
O13 C37 C42 C46 -0.5(9) .
C40 C41 C42 C37 -0.3(10) .
C40 C41 C42 C46 176.4(7) .
C39 C38 C43 C44A -63.2(11) .
C37 C38 C43 C44A 120.3(10) .
C39 C38 C43 C45 67.3(10) .
C37 C38 C43 C45 -109.1(8) .
C39 C38 C43 C44B -37.7(18) .
C37 C38 C43 C44B 145.9(17) .
C37 C42 C46 C48 105.9(8) .
C41 C42 C46 C48 -70.8(10) .
C37 C42 C46 C47B -95(5) .
C41 C42 C46 C47B 88(5) .
C37 C42 C46 C47A -133.1(15) .
C41 C42 C46 C47A 50.2(16) .
P6 O21 C61 C62 90.1(6) .
P6 O21 C61 C66 -92.4(6) .
C62 C61 C66 C65 0.4(10) .
O21 C61 C66 C65 -177.0(6) .
C62 C61 C66 C70 -179.3(6) .
O21 C61 C66 C70 3.3(9) .
C61 C66 C65 C64 -1.8(11) .
C70 C66 C65 C64 177.9(7) .
C66 C65 C64 C63 1.2(12) .
C65 C64 C63 C62 0.9(12) .
C64 C63 C62 C61 -2.2(11) .
C64 C63 C62 C67 177.6(7) .
O21 C61 C62 C63 178.9(6) .
C66 C61 C62 C63 1.6(10) .
O21 C61 C62 C67 -0.9(10) .
C66 C61 C62 C67 -178.3(6) .
C65 C66 C70 C72 103.5(12) .
C61 C66 C70 C72 -76.8(12) .
C65 C66 C70 C71 -76.4(10) .
C61 C66 C70 C71 103.3(10) .
C65 C66 C70 C20A 58.4(12) .
C61 C66 C70 C20A -121.9(9) .
C65 C66 C70 C21A -19.1(11) .
C61 C66 C70 C21A 160.6(10) .
C63 C62 C67 C24 65(2) .
C61 C62 C67 C24 -115(2) .
C63 C62 C67 C68 -93.2(9) .
C61 C62 C67 C68 86.7(8) .
C63 C62 C67 C69 24.2(10) .
C61 C62 C67 C69 -155.9(8) .
P5 O17 C49 C50 -102.0(5) .
P5 O17 C49 C54 83.6(6) .
C50 C49 C54 C53 2.3(8) .
O17 C49 C54 C53 176.3(5) .
C50 C49 C54 C58 -174.9(5) .
O17 C49 C54 C58 -0.9(7) .
C49 C54 C53 C52 -1.9(8) .
C58 C54 C53 C52 175.3(5) .
C54 C53 C52 C51 1.2(9) .
C53 C52 C51 C50 -0.7(10) .
O17 C49 C50 C51 -175.9(5) .
C54 C49 C50 C51 -1.8(8) .
O17 C49 C50 C55 0.9(8) .
C54 C49 C50 C55 175.0(5) .
C52 C51 C50 C49 1.0(9) .
C52 C51 C50 C55 -175.8(6) .
C53 C54 C58 C59 13.8(8) .
C49 C54 C58 C59 -169.2(5) .
C53 C54 C58 C60 -109.3(6) .
C49 C54 C58 C60 67.7(7) .
C49 C50 C55 C57 129.6(7) .
C51 C50 C55 C57 -53.8(8) .
C49 C50 C55 C56 -106.9(7) .
C51 C50 C55 C56 69.8(8) .
P1 O1 C1 C2 -101.4(5) .
P1 O1 C1 C6 82.4(6) .
O1 C1 C2 C3 -176.4(5) .
C6 C1 C2 C3 -0.4(9) .
O1 C1 C2 C7 4.3(8) .
C6 C1 C2 C7 -179.7(6) .
C1 C2 C3 C4 0.3(9) .
C7 C2 C3 C4 179.6(6) .
C2 C3 C4 C5 -0.7(10) .
C3 C4 C5 C6 1.3(11) .
C4 C5 C6 C1 -1.3(9) .
C4 C5 C6 C10 177.0(6) .
C2 C1 C6 C5 0.9(9) .
O1 C1 C6 C5 176.9(5) .
C2 C1 C6 C10 -177.4(6) .
O1 C1 C6 C10 -1.4(8) .
C1 C2 C7 C9 157.1(6) .
C3 C2 C7 C9 -22.2(9) .
C1 C2 C7 C8 -77.5(8) .
C3 C2 C7 C8 103.2(7) .
C5 C6 C10 C11 -101.0(7) .
C1 C6 C10 C11 77.2(7) .
C5 C6 C10 C12 23.0(9) .
C1 C6 C10 C12 -158.8(6) .
P3 O9 C25 C30 -86.4(6) .
P3 O9 C25 C26 99.5(5) .
C30 C25 C26 C27 5.4(9) .
O9 C25 C26 C27 179.0(5) .
C30 C25 C26 C31 -171.4(6) .
O9 C25 C26 C31 2.2(8) .
C25 C26 C27 C28 -1.2(9) .
C31 C26 C27 C28 175.5(6) .
C26 C27 C28 C29 -2.5(11) .
C27 C28 C29 C30 2.4(11) .
C28 C29 C30 C25 1.4(10) .
C28 C29 C30 C34 -173.6(7) .
C26 C25 C30 C29 -5.5(9) .
O9 C25 C30 C29 -179.1(5) .
C26 C25 C30 C34 169.7(5) .
O9 C25 C30 C34 -3.9(8) .
C27 C26 C31 C33 17.7(8) .
C25 C26 C31 C33 -165.7(5) .
C27 C26 C31 C32 -107.3(7) .
C25 C26 C31 C32 69.3(7) .
C29 C30 C34 C36 -24.4(9) .
C25 C30 C34 C36 160.8(6) .
C29 C30 C34 C35 99.9(7) .
C25 C30 C34 C35 -74.9(7) .
P2 O5 C13 C14 -93.5(6) .
P2 O5 C13 C18 89.1(6) .
C18 C13 C14 C15 -3.5(10) .
O5 C13 C14 C15 179.1(6) .
C18 C13 C14 C19 169.0(6) .
O5 C13 C14 C19 -8.3(9) .
C13 C14 C15 C16 -0.4(11) .
C19 C14 C15 C16 -173.0(7) .
C14 C15 C16 C17 2.6(12) .
C15 C16 C17 C18 -1.2(12) .
C16 C17 C18 C13 -2.4(10) .
C16 C17 C18 C22 172.2(7) .
C14 C13 C18 C17 4.8(10) .
O5 C13 C18 C17 -177.8(6) .
C14 C13 C18 C22 -169.7(6) .
O5 C13 C18 C22 7.6(9) .
C13 C14 C19 C20 140.2(7) .
C15 C14 C19 C20 -47.5(9) .
C13 C14 C19 C21 -94.1(8) .
C15 C14 C19 C21 78.2(9) .
C17 C18 C22 C23 -78.9(9) .
C13 C18 C22 C23 95.4(8) .
C17 C18 C22 C1A 45.9(9) .
C13 C18 C22 C1A -139.8(7) .
C76 N4 C78 C78 -172.1(6) 2_556
C77 N4 C78 C78 62.8(8) 2_556
